data_4319250
loop_
_publ_author_name
'Alexander Bilyk'
'Annegret K. Hall'
'Jack M. Harrowfield'
'M. Wais Hosseini'
'Brian W. Skelton'
'Allan H. White'

_publ_contact_author_address
;
   Department of Chemistry
   University of Western Australia
   Nedlands
   Western Australia 6907
   Australia
;
_publ_contact_author_email bws@crystal.uwa.edu.au
_publ_contact_author_fax (+61)_08_9380_1118
_publ_contact_author_name 'Skelton, B. W.'
_publ_contact_author_phone (+61)_08-9380_3481
_publ_section_title
;
 Systematic Structural Coordination Chemistry of
 p-tert-Butyltetrathiacalix[4]arene: 1. Group 1 Elements and Congeners
;
_journal_name_full 'Inorganic Chemistry'
_journal_page_first 672
_journal_page_last 686
_journal_paper_doi 10.1021/ic001008c
_journal_volume 40
_journal_year 2001
_chemical_formula_sum 'C56 H82 Li2 O10 S4'
_chemical_formula_weight 1057.41
_space_group_IT_number 2
_symmetry_cell_setting triclinic
_symmetry_space_group_name_Hall '-P 1'
_symmetry_space_group_name_H-M 'P -1'
_cell_angle_alpha 69.605(2)
_cell_angle_beta 76.401(2)
_cell_angle_gamma 88.831(2)
_cell_formula_units_Z 2
_cell_length_a 12.0190(10)
_cell_length_b 13.662(2)
_cell_length_c 19.499(2)
_cell_measurement_reflns_used 8192
_cell_measurement_temperature 153
_cell_measurement_theta_max 24.2
_cell_measurement_theta_min 3.2
_cell_volume 2910.3(6)
_computing_cell_refinement 'Siemens SAINT (Siemens, 1995)'
_computing_data_collection 'Siemens SMART (Siemens, 1995)'
_computing_data_reduction xtal
_computing_molecular_graphics xtal
_computing_publication_material 'xtal BONDLA CIFIO'
_computing_structure_refinement 'xtal CRYLSQ'
_computing_structure_solution xtal
_diffrn_ambient_temperature 153
_diffrn_measurement_device_type
;
Bruker SMART CCD diffractometer
;
_diffrn_measurement_method '\w scans'
_diffrn_radiation_detector 'CCD area detector'
_diffrn_radiation_monochromator graphite
_diffrn_radiation_source 'sealed tube'
_diffrn_radiation_type 'Mo K\a'
_diffrn_radiation_wavelength .71073
_diffrn_reflns_av_R_equivalents .045
_diffrn_reflns_av_sigmaI/netI .027
_diffrn_reflns_limit_h_max 16
_diffrn_reflns_limit_h_min -15
_diffrn_reflns_limit_k_max 18
_diffrn_reflns_limit_k_min -17
_diffrn_reflns_limit_l_max 25
_diffrn_reflns_limit_l_min 0
_diffrn_reflns_number 33597
_diffrn_reflns_theta_max 29.05
_diffrn_reflns_theta_min 1.59
_diffrn_standards_decay_% 0
_exptl_absorpt_coefficient_mu .217
_exptl_absorpt_correction_T_max .928
_exptl_absorpt_correction_T_min .827
_exptl_absorpt_correction_type multi-scan
_exptl_absorpt_process_details
;
 SADABS; Sheldrick, 1996
;
_exptl_crystal_colour colourless
_exptl_crystal_density_diffrn 1.207
_exptl_crystal_description prism
_exptl_crystal_F_000 1136
_exptl_crystal_size_max .45
_exptl_crystal_size_mid .4
_exptl_crystal_size_min .25
_refine_diff_density_max .802
_refine_diff_density_min -.788
_refine_ls_extinction_coef 1583(619)
_refine_ls_extinction_expression 'Eq22 p292 "Cryst. Comp." Munksgaard 1970'
_refine_ls_extinction_method Zachariasen
_refine_ls_goodness_of_fit_all 1.157
_refine_ls_goodness_of_fit_ref 1.198
_refine_ls_hydrogen_treatment mixed
_refine_ls_matrix_type atomblock
_refine_ls_number_constraints 0
_refine_ls_number_parameters 933
_refine_ls_number_reflns 12259
_refine_ls_number_restraints 0
_refine_ls_R_factor_all .051
_refine_ls_R_factor_gt .042
_refine_ls_shift/su_max .032
_refine_ls_shift/su_mean .008
_refine_ls_structure_factor_coef F
_refine_ls_weighting_scheme calc
_refine_ls_wR_factor_all .055
_refine_ls_wR_factor_ref .052
_reflns_d_resolution_high .732
_reflns_d_resolution_low 12.744
_reflns_Friedel_coverage 0
_reflns_limit_h_max 16
_reflns_limit_h_min 0
_reflns_limit_k_max 18
_reflns_limit_k_min -18
_reflns_limit_l_max 25
_reflns_limit_l_min -25
_reflns_number_gt 12259
_reflns_number_total 14147
_reflns_threshold_expression 'F    > 4.00 sig(F   )'
_cod_data_source_file ic001008c_04.cif
_cod_data_source_block lisl
_cod_original_sg_symbol_Hall -p_1
_cod_database_code 4319250

loop_
_symmetry_equiv_pos_as_xyz
+x,+y,+z
-x,-y,-z

loop_
_atom_site_label
_atom_site_fract_x
_atom_site_fract_y
_atom_site_fract_z
_atom_site_U_iso_or_equiv
_atom_site_adp_type
_atom_site_calc_flag
_atom_site_calc_attached_atom
_atom_site_occupancy
_atom_site_disorder_assembly
_atom_site_disorder_group
Li1 .1129(2) .8003(2) .46078(16) .022(2) Uani ? ? 1.00000 ? ?
Li2 .1994(2) 1.0426(2) .43889(16) .021(2) Uani ? ? 1.00000 ? ?
O11 .03104(10) .88960(9) .38809(6) .0195(8) Uani ? ? 1.00000 ? ?
C11 .01195(13) .87187(12) .32806(9) .0178(11) Uani ? ? 1.00000 ? ?
C12 -.04416(14) .94256(12) .27743(9) .0197(11) Uani ? ? 1.00000 ? ?
C13 -.06661(17) .92003(14) .21743(10) .0271(13) Uani ? ? 1.00000 ? ?
C14 -.03367(19) .82901(15) .20350(10) .0314(15) Uani ? ? 1.00000 ? ?
C141 -.0618(3) .80372(19) .13842(13) .050(2) Uani ? ? 1.00000 ? ?
C142 -.1385(4) .6843(3) .1796(2) .036(3) Uani ? ? .50000 ? ?
C143 .0278(4) .7987(4) .0849(2) .041(4) Uani ? ? .50000 ? ?
C144 -.1639(4) .8707(3) .1090(2) .037(3) Uani ? ? .50000 ? ?
C142' .0170(4) .7172(3) .1205(2) .040(4) Uani ? ? .50000 ? ?
C143' .0014(5) .9076(4) .0592(2) .043(4) Uani ? ? .50000 ? ?
C144' -.1722(4) .7943(5) .1438(3) .056(5) Uani ? ? .50000 ? ?
C15 .02359(16) .76032(13) .25285(10) .0247(13) Uani ? ? 1.00000 ? ?
C16 .04528(13) .77948(12) .31439(9) .0191(11) Uani ? ? 1.00000 ? ?
S1 .10509(3) .68013(3) .37985(2) .0189(3) Uani ? ? 1.00000 ? ?
O21 .08707(9) 1.06803(8) .37489(6) .0184(8) Uani ? ? 1.00000 ? ?
C21 .10468(13) 1.13924(12) .30471(9) .0171(11) Uani ? ? 1.00000 ? ?
C22 .19908(13) 1.21394(12) .27462(9) .0170(11) Uani ? ? 1.00000 ? ?
C23 .21486(14) 1.28987(13) .20287(9) .0205(11) Uani ? ? 1.00000 ? ?
C24 .14095(15) 1.29483(13) .15647(9) .0218(12) Uani ? ? 1.00000 ? ?
C241 .15893(16) 1.38148(14) .07874(10) .0277(13) Uani ? ? 1.00000 ? ?
C242 .1029(3) 1.4788(2) .08922(14) .065(2) Uani ? ? 1.00000 ? ?
C243 .1071(3) 1.3477(2) .02572(13) .064(2) Uani ? ? 1.00000 ? ?
C244 .28661(19) 1.41180(19) .04165(11) .0411(16) Uani ? ? 1.00000 ? ?
C25 .04780(14) 1.22026(13) .18606(9) .0210(12) Uani ? ? 1.00000 ? ?
C26 .02899(13) 1.14441(12) .25826(9) .0185(11) Uani ? ? 1.00000 ? ?
S2 -.09705(3) 1.05803(3) .29292(2) .0196(3) Uani ? ? 1.00000 ? ?
O31 .33643(9) .98703(8) .39123(6) .0192(8) Uani ? ? 1.00000 ? ?
C31 .41601(13) 1.03855(12) .32862(9) .0171(11) Uani ? ? 1.00000 ? ?
C32 .50914(13) .98994(12) .29745(9) .0184(11) Uani ? ? 1.00000 ? ?
C33 .59005(14) 1.04722(13) .23154(9) .0214(12) Uani ? ? 1.00000 ? ?
C34 .58501(14) 1.15433(14) .19444(9) .0234(12) Uani ? ? 1.00000 ? ?
C341 .67345(16) 1.22072(15) .12294(11) .0321(14) Uani ? ? 1.00000 ? ?
C342 .73354(19) 1.30399(18) .14072(14) .0452(18) Uani ? ? 1.00000 ? ?
C343 .6123(2) 1.2746(2) .05986(12) .0488(19) Uani ? ? 1.00000 ? ?
C344 .7654(2) 1.15463(18) .09593(13) .0477(18) Uani ? ? 1.00000 ? ?
C35 .49445(14) 1.20250(13) .22686(9) .0212(11) Uani ? ? 1.00000 ? ?
C36 .41148(13) 1.14726(12) .29126(9) .0177(11) Uani ? ? 1.00000 ? ?
S3 .29945(3) 1.21539(3) .32877(2) .0170(3) Uani ? ? 1.00000 ? ?
O41 .27394(10) .81002(9) .40878(6) .0203(8) Uani ? ? 1.00000 ? ?
C41 .32153(13) .76688(12) .35860(9) .0181(11) Uani ? ? 1.00000 ? ?
C42 .25523(14) .70253(12) .33800(9) .0198(11) Uani ? ? 1.00000 ? ?
C43 .30502(15) .65258(13) .28790(10) .0236(12) Uani ? ? 1.00000 ? ?
C44 .42233(15) .66471(14) .25477(10) .0265(13) Uani ? ? 1.00000 ? ?
C441 .48016(18) .60943(17) .20049(13) .0374(17) Uani ? ? 1.00000 ? ?
C442 .5663(2) .5356(2) .23543(18) .059(3) Uani ? ? 1.00000 ? ?
C443 .5428(2) .6915(2) .12551(14) .053(2) Uani ? ? 1.00000 ? ?
C444 .3930(2) .5438(2) .18561(17) .059(3) Uani ? ? 1.00000 ? ?
C45 .48796(14) .73067(13) .27354(10) .0239(12) Uani ? ? 1.00000 ? ?
C46 .44054(14) .78109(12) .32334(9) .0196(11) Uani ? ? 1.00000 ? ?
S4 .53409(3) .85751(3) .34656(2) .0202(3) Uani ? ? 1.00000 ? ?
O01 .12138(10) .90167(9) .51695(6) .0202(8) Uani ? ? 1.00000 ? ?
O02 .18661(13) 1.11373(10) .50983(7) .0339(11) Uani ? ? 1.00000 ? ?
O101 .2850(4) 1.0134(4) .0432(3) .1253(16) Uiso ? ? .70000 ? ?
C102 .3208(6) .9189(6) .0948(4) .109(2) Uiso ? ? .70000 ? ?
C103 .3691(6) .9510(5) .1424(4) .105(2) Uiso ? ? .70000 ? ?
C104 .3163(7) 1.0613(6) .1377(4) .121(2) Uiso ? ? .70000 ? ?
C105 .3078(7) 1.1030(6) .0634(4) .121(2) Uiso ? ? .70000 ? ?
O101' .4147(15) 1.0640(14) .0551(10) .187(6) Uiso ? ? .30000 ? ?
C102' .3698(11) .9502(10) .0630(7) .083(3) Uiso ? ? .30000 ? ?
C103' .2863(14) .9562(13) .1642(9) .108(5) Uiso ? ? .30000 ? ?
C104' .2856(6) 1.0108(6) .1660(4) .0370(15) Uiso ? ? .30000 ? ?
C105' .2382(9) 1.0667(8) .0914(6) .060(2) Uiso ? ? .30000 ? ?
O201 .06290(12) .67599(10) .55442(7) .0307(10) Uani ? ? 1.00000 ? ?
C202 -.0133(2) .67695(17) .62349(12) .0409(16) Uani ? ? 1.00000 ? ?
C203 -.0282(2) .56640(18) .67848(12) .0448(18) Uani ? ? 1.00000 ? ?
C204 .0821(2) .52055(15) .65087(12) .0357(15) Uani ? ? 1.00000 ? ?
C205 .10259(17) .57297(14) .56623(11) .0304(14) Uani ? ? 1.00000 ? ?
C405 .35800(16) .89239(15) .59646(11) .0296(14) Uani ? ? 1.00000 ? ?
O301 .74470(14) .68657(11) .50368(9) .0396(12) Uani ? ? 1.00000 ? ?
C302 .75022(19) .67621(16) .43239(13) .0374(16) Uani ? ? 1.00000 ? ?
C303 .65168(19) .59783(16) .44758(13) .0392(17) Uani ? ? 1.00000 ? ?
C304 .63047(18) .53322(16) .53238(13) .0383(17) Uani ? ? 1.00000 ? ?
C305 .7162(2) .58363(16) .55854(13) .0395(17) Uani ? ? 1.00000 ? ?
O401 .27347(11) .81587(11) .60006(8) .0321(11) Uani ? ? 1.00000 ? ?
C402 .3323(2) .72601(17) .59085(16) .048(2) Uani ? ? 1.00000 ? ?
C403 .4592(2) .75129(18) .57852(14) .0425(19) Uani ? ? 1.00000 ? ?
C404 .46873(16) .86970(16) .55093(11) .0299(14) Uani ? ? 1.00000 ? ?
H11 .049(3) .971(3) .3795(18) .081(10) Uiso ? ? 1.00000 ? ?
H13 -.1066(18) .9693(17) .1846(12) .031(6) Uiso ? ? 1.00000 ? ?
H142a -.16856 .66606 .14406 .05301 Uiso ? ? .50000 ? ?
H142b -.20178 .67508 .22406 .04429 Uiso ? ? .50000 ? ?
H142c -.07996 .63741 .19344 .04361 Uiso ? ? .50000 ? ?
H143a .01423 .76817 .04752 .07499 Uiso ? ? .50000 ? ?
H143b .08657 .75627 .10129 .02596 Uiso ? ? .50000 ? ?
H143c .07226 .87156 .05967 .04699 Uiso ? ? .50000 ? ?
H144a -.18284 .84427 .07104 .02850 Uiso ? ? .50000 ? ?
H144b -.12907 .94470 .08220 .03071 Uiso ? ? .50000 ? ?
H144c -.22525 .87674 .14540 .03062 Uiso ? ? .50000 ? ?
H142'a .00519 .70493 .07524 .05063 Uiso ? ? .50000 ? ?
H142'b -.01137 .65118 .16443 .04603 Uiso ? ? .50000 ? ?
H142'c .09414 .71538 .12015 .04151 Uiso ? ? .50000 ? ?
H143'a -.01295 .89442 .01636 .04065 Uiso ? ? .50000 ? ?
H143'b .08552 .92691 .04785 .06632 Uiso ? ? .50000 ? ?
H143'c -.04398 .96771 .06072 .06027 Uiso ? ? .50000 ? ?
H144'a -.19495 .77307 .10987 .04965 Uiso ? ? .50000 ? ?
H144'b -.22926 .83414 .16048 .06886 Uiso ? ? .50000 ? ?
H144'c -.21508 .72262 .19926 .06248 Uiso ? ? .50000 ? ?
H15 .0486(18) .6979(16) .2468(11) .026(5) Uiso ? ? 1.00000 ? ?
H23 .2790(17) 1.3387(16) .1863(11) .024(5) Uiso ? ? 1.00000 ? ?
H242a .111(3) 1.536(2) .0404(18) .078(10) Uiso ? ? 1.00000 ? ?
H242b .132(4) 1.504(3) .129(2) .129(15) Uiso ? ? 1.00000 ? ?
H242c .026(3) 1.463(2) .1107(18) .077(10) Uiso ? ? 1.00000 ? ?
H243a .126(2) 1.402(2) -.0255(16) .064(8) Uiso ? ? 1.00000 ? ?
H243b .026(3) 1.327(3) .043(2) .104(12) Uiso ? ? 1.00000 ? ?
H243c .153(2) 1.287(2) .0187(15) .059(8) Uiso ? ? 1.00000 ? ?
H244a .297(2) 1.460(2) -.0122(14) .051(7) Uiso ? ? 1.00000 ? ?
H244b .330(2) 1.350(2) .0414(16) .067(9) Uiso ? ? 1.00000 ? ?
H244c .324(2) 1.445(2) .0693(15) .058(8) Uiso ? ? 1.00000 ? ?
H25 -.0087(18) 1.2214(16) .1582(12) .029(5) Uiso ? ? 1.00000 ? ?
H31 .326(3) .909(3) .3957(19) .086(11) Uiso ? ? 1.00000 ? ?
H33 .6489(17) 1.0114(16) .2157(11) .025(5) Uiso ? ? 1.00000 ? ?
H342a .791(2) 1.348(2) .0971(15) .056(8) Uiso ? ? 1.00000 ? ?
H342b .772(2) 1.272(2) .1824(15) .059(8) Uiso ? ? 1.00000 ? ?
H342c .675(2) 1.351(2) .1564(15) .056(8) Uiso ? ? 1.00000 ? ?
H343a .666(2) 1.318(2) .0146(15) .058(8) Uiso ? ? 1.00000 ? ?
H343b .553(2) 1.321(2) .0754(15) .054(7) Uiso ? ? 1.00000 ? ?
H343c .577(2) 1.222(2) .0476(15) .059(8) Uiso ? ? 1.00000 ? ?
H344a .814(2) 1.200(2) .0481(16) .061(8) Uiso ? ? 1.00000 ? ?
H344b .729(2) 1.1040(17) .0807(12) .034(6) Uiso ? ? 1.00000 ? ?
H344c .809(2) 1.118(2) .1324(14) .048(7) Uiso ? ? 1.00000 ? ?
H35 .4885(17) 1.2771(16) .2035(11) .024(5) Uiso ? ? 1.00000 ? ?
H43 .2543(17) .6095(15) .2772(11) .022(5) Uiso ? ? 1.00000 ? ?
H442a .604(3) .508(2) .2002(18) .079(10) Uiso ? ? 1.00000 ? ?
H442b .528(3) .479(2) .2826(17) .075(10) Uiso ? ? 1.00000 ? ?
H442c .627(2) .574(2) .2469(16) .062(8) Uiso ? ? 1.00000 ? ?
H443a .578(3) .661(2) .0918(18) .079(10) Uiso ? ? 1.00000 ? ?
H443b .601(2) .738(2) .1306(14) .046(7) Uiso ? ? 1.00000 ? ?
H443c .491(2) .740(2) .1017(15) .058(8) Uiso ? ? 1.00000 ? ?
H444a .433(3) .510(2) .1501(18) .079(10) Uiso ? ? 1.00000 ? ?
H444b .340(2) .5933(18) .1597(13) .036(6) Uiso ? ? 1.00000 ? ?
H444c .349(3) .481(2) .2368(18) .077(10) Uiso ? ? 1.00000 ? ?
H45 .566(2) .7390(17) .2537(13) .036(6) Uiso ? ? 1.00000 ? ?
H102a .27489 .86808 .11046 .17400 Uiso ? ? .70000 ? ?
H102b .39399 .90692 .05486 .17400 Uiso ? ? .70000 ? ?
H103a .34373 .89977 .18978 .16000 Uiso ? ? .70000 ? ?
H103b .44958 .96333 .12854 .16000 Uiso ? ? .70000 ? ?
H104a .23317 1.03976 .16865 .09700 Uiso ? ? .70000 ? ?
H104b .34930 1.09261 .16361 .09700 Uiso ? ? .70000 ? ?
H105a .27819 1.16601 .04811 .10300 Uiso ? ? .70000 ? ?
H105b .40339 1.13323 .03337 .10300 Uiso ? ? .70000 ? ?
H102'a .34232 .99002 .01521 .11700 Uiso ? ? .30000 ? ?
H102'b .44713 .94397 .04613 .11700 Uiso ? ? .30000 ? ?
H103'a .21494 .91969 .16296 .16000 Uiso ? ? .30000 ? ?
H103'b .32528 .90313 .19278 .16000 Uiso ? ? .30000 ? ?
H104'a .22008 .99504 .20923 .12100 Uiso ? ? .30000 ? ?
H104'b .35019 1.02653 .17609 .12100 Uiso ? ? .30000 ? ?
H105'a .21122 1.04448 .06270 .10500 Uiso ? ? .30000 ? ?
H105'b .22840 1.14441 .08061 .10500 Uiso ? ? .30000 ? ?
H202a -.080(2) .709(2) .6095(15) .056(8) Uiso ? ? 1.00000 ? ?
H202b .036(3) .717(2) .6482(17) .077(10) Uiso ? ? 1.00000 ? ?
H203a -.104(3) .525(3) .675(2) .100(12) Uiso ? ? 1.00000 ? ?
H203b -.042(2) .566(2) .7308(16) .060(8) Uiso ? ? 1.00000 ? ?
H204a .078(2) .438(2) .6665(15) .053(7) Uiso ? ? 1.00000 ? ?
H204b .144(2) .539(2) .6690(15) .055(8) Uiso ? ? 1.00000 ? ?
H205a .186(2) .5828(19) .5384(13) .042(6) Uiso ? ? 1.00000 ? ?
H205b .059(2) .5350(18) .5453(13) .038(6) Uiso ? ? 1.00000 ? ?
H405a .360(2) .879(2) .6496(14) .046(7) Uiso ? ? 1.00000 ? ?
H405b .332(2) .9611(17) .5741(13) .035(6) Uiso ? ? 1.00000 ? ?
H302a .823(2) .649(2) .4144(14) .046(7) Uiso ? ? 1.00000 ? ?
H302b .742(2) .746(2) .3971(14) .047(7) Uiso ? ? 1.00000 ? ?
H303a .674(2) .552(2) .4158(15) .054(8) Uiso ? ? 1.00000 ? ?
H303b .586(2) .635(2) .4373(15) .057(8) Uiso ? ? 1.00000 ? ?
H304a .640(2) .4614(19) .5413(14) .044(7) Uiso ? ? 1.00000 ? ?
H304b .548(2) .538(2) .5597(14) .051(7) Uiso ? ? 1.00000 ? ?
H305a .680(2) .592(2) .6092(16) .062(8) Uiso ? ? 1.00000 ? ?
H305b .786(2) .544(2) .5601(15) .055(8) Uiso ? ? 1.00000 ? ?
H402a .318(3) .708(3) .5456(18) .083(10) Uiso ? ? 1.00000 ? ?
H402b .298(2) .668(2) .6400(15) .054(7) Uiso ? ? 1.00000 ? ?
H403a .504(3) .719(3) .5427(19) .085(10) Uiso ? ? 1.00000 ? ?
H403b .475(2) .719(2) .6268(15) .059(8) Uiso ? ? 1.00000 ? ?
H404a .537(2) .8999(18) .5567(13) .041(6) Uiso ? ? 1.00000 ? ?
H404b .470(2) .8981(17) .4965(12) .035(6) Uiso ? ? 1.00000 ? ?
H01a .166(2) .871(2) .5450(14) .047(7) Uiso ? ? 1.00000 ? ?
H01b .064(2) .9120(17) .5463(13) .036(6) Uiso ? ? 1.00000 ? ?
H02a .133(2) 1.103(2) .5450(15) .056(8) Uiso ? ? 1.00000 ? ?
H02b .211(2) 1.174(2) .4995(14) .052(7) Uiso ? ? 1.00000 ? ?

loop_
_atom_site_aniso_label
_atom_site_aniso_U_11
_atom_site_aniso_U_22
_atom_site_aniso_U_33
_atom_site_aniso_U_12
_atom_site_aniso_U_13
_atom_site_aniso_U_23
Li1 .0244(14) .0208(13) .0200(13) .0003(11) -.0044(11) -.0071(11)
Li2 .0232(14) .0214(13) .0196(13) .0011(11) -.0045(11) -.0078(11)
O11 .0238(6) .0175(5) .0191(5) .0000(4) -.0067(4) -.0075(4)
C11 .0163(7) .0183(7) .0177(7) -.0024(5) -.0020(6) -.0061(6)
C12 .0185(7) .0188(7) .0220(8) .0007(6) -.0040(6) -.0080(6)
C13 .0355(10) .0245(8) .0251(9) .0052(7) -.0143(7) -.0093(7)
C14 .0489(12) .0273(9) .0249(9) .0077(8) -.0165(8) -.0132(7)
C141 .090(2) .0451(13) .0414(12) .0316(13) -.0437(13) -.0306(11)
C142 .048(2) .034(2) .033(2) -.0068(17) -.0192(18) -.0134(17)
C143 .038(2) .061(3) .029(2) .002(2) -.0048(17) -.026(2)
C144 .050(2) .034(2) .036(2) .0067(18) -.026(2) -.0138(17)
C142' .059(3) .040(2) .034(2) .016(2) -.022(2) -.0243(18)
C143' .066(3) .041(2) .025(2) .004(2) -.014(2) -.0120(17)
C144' .030(2) .104(4) .062(3) .002(2) -.017(2) -.060(3)
C15 .0316(9) .0210(8) .0239(8) .0031(7) -.0064(7) -.0111(7)
C16 .0177(7) .0191(7) .0201(7) .0001(6) -.0041(6) -.0067(6)
S1 .01887(18) .01588(17) .02081(19) -.00075(13) -.00385(14) -.00563(14)
O21 .0203(5) .0168(5) .0174(5) -.0002(4) -.0052(4) -.0050(4)
C21 .0181(7) .0150(7) .0191(7) .0033(5) -.0043(6) -.0075(6)
C22 .0167(7) .0167(7) .0191(7) .0030(5) -.0050(6) -.0080(6)
C23 .0201(7) .0190(7) .0211(8) .0005(6) -.0043(6) -.0060(6)
C24 .0241(8) .0214(8) .0188(8) .0025(6) -.0057(6) -.0054(6)
C241 .0299(9) .0281(9) .0204(8) -.0007(7) -.0081(7) -.0016(7)
C242 .080(2) .0437(14) .0378(13) .0323(13) .0061(13) .0111(11)
C243 .082(2) .0729(18) .0268(11) -.0344(15) -.0270(12) .0067(11)
C244 .0350(11) .0495(13) .0244(10) -.0045(9) -.0043(8) .0032(9)
C25 .0222(8) .0217(8) .0210(8) .0037(6) -.0089(6) -.0076(6)
C26 .0168(7) .0180(7) .0217(8) .0017(6) -.0045(6) -.0084(6)
S2 .01614(18) .01956(18) .0244(2) .00198(14) -.00576(15) -.00879(15)
O31 .0183(5) .0166(5) .0204(5) -.0005(4) -.0008(4) -.0062(4)
C31 .0163(7) .0181(7) .0182(7) -.0008(5) -.0051(6) -.0075(6)
C32 .0181(7) .0166(7) .0219(8) .0018(5) -.0066(6) -.0075(6)
C33 .0181(7) .0236(8) .0229(8) .0031(6) -.0034(6) -.0098(6)
C34 .0209(8) .0253(8) .0203(8) .0016(6) -.0020(6) -.0054(6)
C341 .0269(9) .0303(9) .0263(9) .0044(7) .0039(7) -.0013(7)
C342 .0309(10) .0364(11) .0502(13) -.0080(9) .0070(9) -.0037(10)
C343 .0440(13) .0571(15) .0257(10) .0064(11) -.0010(9) .0041(10)
C344 .0423(12) .0394(12) .0400(12) .0080(10) .0149(10) -.0045(10)
C35 .0199(7) .0188(7) .0220(8) .0012(6) -.0044(6) -.0043(6)
C36 .0158(7) .0191(7) .0197(7) .0020(5) -.0048(6) -.0083(6)
S3 .01682(17) .01652(17) .01891(18) .00141(13) -.00486(14) -.00746(14)
O41 .0195(5) .0199(5) .0219(6) -.0011(4) -.0010(4) -.0106(5)
C41 .0194(7) .0146(7) .0198(7) .0021(5) -.0043(6) -.0058(6)
C42 .0191(7) .0169(7) .0223(8) .0013(6) -.0041(6) -.0065(6)
C43 .0245(8) .0209(8) .0281(9) -.0006(6) -.0052(7) -.0127(7)
C44 .0259(8) .0242(8) .0313(9) .0008(7) -.0011(7) -.0159(7)
C441 .0313(10) .0401(11) .0474(12) -.0019(8) .0035(9) -.0318(10)
C442 .0533(15) .0517(15) .083(2) .0194(12) -.0055(14) -.0455(15)
C443 .0554(15) .0625(16) .0445(13) -.0089(12) .0110(11) -.0360(12)
C444 .0470(14) .0723(18) .0753(18) -.0107(12) .0058(12) -.0617(16)
C45 .0197(8) .0217(8) .0295(9) .0008(6) -.0006(6) -.0117(7)
C46 .0194(7) .0159(7) .0240(8) .0009(6) -.0049(6) -.0077(6)
S4 .01779(18) .01735(18) .0269(2) .00258(14) -.00733(15) -.00826(15)
O01 .0209(6) .0204(5) .0191(5) .0012(4) -.0041(4) -.0071(4)
O02 .0446(8) .0281(7) .0250(7) -.0137(6) .0083(6) -.0144(5)
O201 .0417(8) .0190(6) .0234(6) .0045(5) .0051(5) -.0063(5)
C202 .0477(12) .0339(10) .0289(10) .0083(9) .0095(9) -.0087(8)
C203 .0535(14) .0399(12) .0300(11) -.0031(10) .0045(10) -.0081(9)
C204 .0447(12) .0265(9) .0316(10) -.0006(8) -.0099(9) -.0046(8)
C205 .0385(10) .0192(8) .0297(9) .0033(7) -.0022(8) -.0083(7)
C405 .0253(9) .0326(9) .0353(10) .0005(7) -.0090(7) -.0164(8)
O301 .0476(9) .0249(7) .0471(9) -.0041(6) -.0109(7) -.0138(6)
C302 .0379(11) .0293(10) .0420(12) -.0007(8) -.0074(9) -.0102(9)
C303 .0382(11) .0313(10) .0523(13) .0031(8) -.0197(10) -.0144(9)
C304 .0337(10) .0251(9) .0536(13) .0004(8) -.0069(9) -.0134(9)
C305 .0456(12) .0283(10) .0441(12) .0006(9) -.0129(10) -.0109(9)
O401 .0243(6) .0329(7) .0413(8) .0001(5) -.0135(6) -.0122(6)
C402 .0464(13) .0283(10) .0761(17) .0048(9) -.0336(12) -.0163(11)
C403 .0380(11) .0372(11) .0587(14) .0129(9) -.0191(10) -.0207(10)
C404 .0264(9) .0363(10) .0293(9) .0012(7) -.0076(7) -.0136(8)

loop_
_atom_type_symbol
_atom_type_description
_atom_type_oxidation_number
_atom_type_number_in_cell
_atom_type_scat_dispersion_real
_atom_type_scat_dispersion_imag
_atom_type_scat_source
C ? 0 112 .002 .002 'Int Tables Vol IV Tables 2.2B and 2.3.1'
H ? 0 164 0 0 'Int Tables Vol IV Tables 2.2B and 2.3.1'
Li ? 0 4 0 0 'Int Tables Vol IV Tables 2.2B and 2.3.1'
O ? 0 20 .008 .006 'Int Tables Vol IV Tables 2.2B and 2.3.1'
S ? 0 8 .11 .124 'Int Tables Vol IV Tables 2.2B and 2.3.1'

loop_
_diffrn_attenuator_code
_diffrn_attenuator_scale
? ?

loop_
_geom_angle_atom_site_label_1
_geom_angle_atom_site_label_2
_geom_angle_atom_site_label_3
_geom_angle_site_symmetry_1
_geom_angle_site_symmetry_2
_geom_angle_site_symmetry_3
_geom_angle
_geom_angle_publ_flag
O11 Li1 O41 . . . 107.75(13) ?
O11 Li1 O01 . . . 96.99(14) ?
O11 Li1 O201 . . . 132.85(16) ?
O41 Li1 O01 . . . 99.17(15) ?
O41 Li1 O201 . . . 115.30(15) ?
O01 Li1 O201 . . . 94.37(14) ?
O21 Li2 O31 . . . 108.81(17) ?
O21 Li2 O01 . . . 96.15(14) ?
O21 Li2 O02 . . . 118.93(16) ?
O31 Li2 O01 . . . 97.52(13) ?
O31 Li2 O02 . . . 128.38(18) ?
O01 Li2 O02 . . . 95.87(13) ?
Li1 O11 C11 . . . 126.09(14) ?
Li1 O11 H11 . . . 110(2) ?
C11 O11 H11 . . . 115.0(19) ?
O11 C11 C12 . . . 122.00(16) ?
O11 C11 C16 . . . 120.82(14) ?
C12 C11 C16 . . . 117.16(17) ?
C11 C12 C13 . . . 120.61(17) ?
C11 C12 S2 . . . 120.57(15) ?
C13 C12 S2 . . . 118.66(13) ?
C12 C13 C14 . . . 122.50(18) ?
C12 C13 H13 . . . 118.4(16) ?
C14 C13 H13 . . . 119.1(16) ?
C13 C14 C141 . . . 122.0(2) ?
C13 C14 C15 . . . 116.7(2) ?
C141 C14 C15 . . . 121.3(2) ?
C14 C141 C142 . . . 105.6(2) ?
C14 C141 C143 . . . 116.0(3) ?
C14 C141 C144 . . . 111.5(3) ?
C14 C141 C142' . . . 110.3(3) ?
C14 C141 C143' . . . 104.4(3) ?
C14 C141 C144' . . . 113.4(4) ?
C142 C141 C143 . . . 109.1(3) ?
C142 C141 C144 . . . 96.7(3) ?
C142 C141 C142' . . . 70.9(2) ?
C142 C141 C143' . . . 150.0(3) ?
C142 C141 C144' . . . 58.0(3) ?
C143 C141 C144 . . . 115.7(3) ?
C143 C141 C142' . . . 42.4(3) ?
C143 C141 C143' . . . 55.1(3) ?
C143 C141 C144' . . . 130.5(4) ?
C144 C141 C142' . . . 138.2(3) ?
C144 C141 C143' . . . 73.2(2) ?
C144 C141 C144' . . . 39.2(3) ?
C142' C141 C143' . . . 97.5(3) ?
C142' C141 C144' . . . 119.1(4) ?
C143' C141 C144' . . . 110.1(3) ?
C141 C142 C142' . . . 51.2(2) ?
C141 C142 C144' . . . 47.3(2) ?
C141 C142 H142a . . . 111.6(3) ?
C141 C142 H142b . . . 117.1(4) ?
C141 C142 H142c . . . 101.9(4) ?
C141 C142 H144'c . . . 89.8(3) ?
C142' C142 C144' . . . 92.6(3) ?
C142' C142 H142a . . . 96.7(3) ?
C142' C142 H142b . . . 155.6(5) ?
C142' C142 H142c . . . 59.9(2) ?
C142' C142 H144'c . . . 140.9(3) ?
C144' C142 H142a . . . 87.3(4) ?
C144' C142 H142b . . . 89.3(4) ?
C144' C142 H142c . . . 149.2(5) ?
C144' C142 H144'c . . . 51.2(2) ?
H142a C142 H142b . . . 107.7(5) ?
H142a C142 H142c . . . 108.1(5) ?
H142a C142 H144'c . . . 95.7(4) ?
H142b C142 H142c . . . 110.0(4) ?
H142b C142 H144'c . . . 38.81(17) ?
H142c C142 H144'c . . . 146.8(5) ?
C141 C143 C142' . . . 81.4(4) ?
C141 C143 C143' . . . 76.0(3) ?
C141 C143 H143a . . . 118.2(4) ?
C141 C143 H143b . . . 116.6(4) ?
C141 C143 H143c . . . 108.4(5) ?
C141 C143 H142'a . . . 104.1(3) ?
C141 C143 H142'c . . . 107.2(3) ?
C142' C143 C143' . . . 157.3(5) ?
C142' C143 H143a . . . 81.4(5) ?
C142' C143 H143b . . . 53.9(4) ?
C142' C143 H143c . . . 153.4(6) ?
C142' C143 H142'a . . . 45.1(4) ?
C142' C143 H142'c . . . 39.9(3) ?
C143' C143 H143a . . . 107.5(4) ?
C143' C143 H143b . . . 140.6(5) ?
C143' C143 H143c . . . 42.3(3) ?
C143' C143 H142'a . . . 140.0(4) ?
C143' C143 H142'c . . . 152.2(5) ?
H143a C143 H143b . . . 98.7(5) ?
H143a C143 H143c . . . 113.0(4) ?
H143a C143 H142'a . . . 36.3(2) ?
H143a C143 H142'c . . . 95.3(4) ?
H143b C143 H143c . . . 100.6(4) ?
H143b C143 H142'a . . . 76.1(4) ?
H143b C143 H142'c . . . 14.02(10) ?
H143c C143 H142'a . . . 144.8(4) ?
H143c C143 H142'c . . . 114.2(4) ?
H142'a C143 H142'c . . . 67.1(2) ?
C141 C144 C143' . . . 55.8(2) ?
C141 C144 C144' . . . 54.4(4) ?
C141 C144 H144a . . . 106.5(4) ?
C141 C144 H144b . . . 105.0(4) ?
C141 C144 H144c . . . 116.6(4) ?
C141 C144 H144'a . . . 78.9(2) ?
C141 C144 H144'b . . . 95.4(3) ?
C143' C144 C144' . . . 107.7(4) ?
C143' C144 H144a . . . 96.7(3) ?
C143' C144 H144b . . . 55.9(2) ?
C143' C144 H144c . . . 146.4(5) ?
C143' C144 H144'a . . . 110.0(3) ?
C143' C144 H144'b . . . 148.1(4) ?
C144' C144 H144a . . . 86.2(6) ?
C144' C144 H144b . . . 158.2(7) ?
C144' C144 H144c . . . 83.1(4) ?
C144' C144 H144'a . . . 40.8(4) ?
C144' C144 H144'b . . . 52.8(3) ?
H144a C144 H144b . . . 108.6(4) ?
H144a C144 H144c . . . 116.0(5) ?
H144a C144 H144'a . . . 45.6(2) ?
H144a C144 H144'b . . . 105.6(4) ?
H144b C144 H144c . . . 103.5(5) ?
H144b C144 H144'a . . . 152.2(4) ?
H144b C144 H144'b . . . 132.7(5) ?
H144c C144 H144'a . . . 98.9(3) ?
H144c C144 H144'b . . . 30.58(12) ?
H144'a C144 H144'b . . . 72.9(2) ?
C141 C142' C142 . . . 57.9(2) ?
C141 C142' C143 . . . 56.3(3) ?
C141 C142' H143a . . . 85.8(3) ?
C141 C142' H143b . . . 98.6(4) ?
C141 C142' H142'a . . . 111.3(4) ?
C141 C142' H142'b . . . 105.0(3) ?
C141 C142' H142'c . . . 123.8(5) ?
C142 C142' C143 . . . 109.5(4) ?
C142 C142' H143a . . . 107.8(3) ?
C142 C142' H143b . . . 154.1(5) ?
C142 C142' H142'a . . . 97.5(4) ?
C142 C142' H142'b . . . 54.9(2) ?
C142 C142' H142'c . . . 147.1(4) ?
C143 C142' H143a . . . 46.8(3) ?
C143 C142' H143b . . . 55.8(3) ?
C143 C142' H142'a . . . 84.7(4) ?
C143 C142' H142'b . . . 161.1(6) ?
C143 C142' H142'c . . . 91.7(4) ?
H143a C142' H143b . . . 78.2(3) ?
H143a C142' H142'a . . . 37.91(15) ?
H143a C142' H142'b . . . 142.6(5) ?
H143a C142' H142'c . . . 105.0(3) ?
H143b C142' H142'a . . . 101.6(4) ?
H143b C142' H142'b . . . 133.0(6) ?
H143b C142' H142'c . . . 35.9(2) ?
H142'a C142' H142'b . . . 106.6(5) ?
H142'a C142' H142'c . . . 109.6(5) ?
H142'b C142' H142'c . . . 98.4(4) ?
C141 C143' C143 . . . 48.9(2) ?
C141 C143' C144 . . . 51.0(2) ?
C141 C143' H143c . . . 87.0(3) ?
C141 C143' H143'a . . . 107.4(4) ?
C141 C143' H143'b . . . 120.0(4) ?
C141 C143' H143'c . . . 106.5(3) ?
C143 C143' C144 . . . 91.8(3) ?
C143 C143' H143c . . . 45.6(3) ?
C143 C143' H143'a . . . 85.2(4) ?
C143 C143' H143'b . . . 88.0(4) ?
C143 C143' H143'c . . . 155.3(4) ?
C144 C143' H143c . . . 136.5(4) ?
C144 C143' H143'a . . . 88.0(4) ?
C144 C143' H143'b . . . 164.2(5) ?
C144 C143' H143'c . . . 65.6(3) ?
H143c C143' H143'a . . . 95.6(5) ?
H143c C143' H143'b . . . 42.6(2) ?
H143c C143' H143'c . . . 152.1(6) ?
H143'a C143' H143'b . . . 107.7(4) ?
H143'a C143' H143'c . . . 103.1(5) ?
H143'b C143' H143'c . . . 110.9(5) ?
C141 C144' C142 . . . 74.7(3) ?
C141 C144' C144 . . . 86.4(5) ?
C141 C144' H144a . . . 104.1(3) ?
C141 C144' H144c . . . 114.1(5) ?
C141 C144' H144'a . . . 118.0(5) ?
C141 C144' H144'b . . . 127.6(7) ?
C141 C144' H144'c . . . 109.4(4) ?
C142 C144' C144 . . . 158.7(5) ?
C142 C144' H144a . . . 128.7(6) ?
C142 C144' H144c . . . 153.5(5) ?
C142 C144' H144'a . . . 88.4(6) ?
C142 C144' H144'b . . . 132.9(5) ?
C142 C144' H144'c . . . 46.4(3) ?
C144 C144' H144a . . . 46.3(4) ?
C144 C144' H144c . . . 45.1(4) ?
C144 C144' H144'a . . . 91.9(6) ?
C144 C144' H144'b . . . 67.0(5) ?
C144 C144' H144'c . . . 153.9(7) ?
H144a C144' H144c . . . 75.1(3) ?
H144a C144' H144'a . . . 45.8(3) ?
H144a C144' H144'b . . . 89.4(4) ?
H144a C144' H144'c . . . 140.2(5) ?
H144c C144' H144'a . . . 107.0(5) ?
H144c C144' H144'b . . . 22.14(17) ?
H144c C144' H144'c . . . 108.8(4) ?
H144'a C144' H144'b . . . 107.6(5) ?
H144'a C144' H144'c . . . 98.2(5) ?
H144'b C144' H144'c . . . 86.9(3) ?
C14 C15 C16 . . . 122.26(18) ?
C14 C15 H15 . . . 121.3(15) ?
C16 C15 H15 . . . 116.4(15) ?
C11 C16 C15 . . . 120.76(15) ?
C11 C16 S1 . . . 120.40(14) ?
C15 C16 S1 . . . 118.63(13) ?
C16 S1 C42 . . . 103.13(7) ?
Li2 O21 C21 . . . 124.50(12) ?
Li2 O21 H11 . . . 106.5(15) ?
C21 O21 H11 . . . 112.5(14) ?
O21 C21 C22 . . . 121.21(16) ?
O21 C21 C26 . . . 121.95(13) ?
C22 C21 C26 . . . 116.83(13) ?
C21 C22 C23 . . . 121.04(17) ?
C21 C22 S3 . . . 120.61(11) ?
C23 C22 S3 . . . 118.33(12) ?
C22 C23 C24 . . . 122.39(15) ?
C22 C23 H23 . . . 117.0(13) ?
C24 C23 H23 . . . 120.6(13) ?
C23 C24 C241 . . . 120.96(15) ?
C23 C24 C25 . . . 116.58(14) ?
C241 C24 C25 . . . 122.40(17) ?
C24 C241 C242 . . . 108.37(16) ?
C24 C241 C243 . . . 111.50(17) ?
C24 C241 C244 . . . 111.38(16) ?
C242 C241 C243 . . . 109.9(2) ?
C242 C241 C244 . . . 107.64(19) ?
C243 C241 C244 . . . 107.96(18) ?
C241 C242 H242a . . . 111(2) ?
C241 C242 H242b . . . 113(2) ?
C241 C242 H242c . . . 109(2) ?
H242a C242 H242b . . . 112(3) ?
H242a C242 H242c . . . 107(3) ?
H242b C242 H242c . . . 103(3) ?
C241 C243 H243a . . . 110(2) ?
C241 C243 H243b . . . 115(3) ?
C241 C243 H243c . . . 105(2) ?
H243a C243 H243b . . . 111(3) ?
H243a C243 H243c . . . 104(2) ?
H243b C243 H243c . . . 111(3) ?
C241 C244 H244a . . . 110.4(15) ?
C241 C244 H244b . . . 111.3(16) ?
C241 C244 H244c . . . 112.7(15) ?
H244a C244 H244b . . . 107(2) ?
H244a C244 H244c . . . 110(2) ?
H244b C244 H244c . . . 105(3) ?
C24 C25 C26 . . . 122.16(18) ?
C24 C25 H25 . . . 120.9(11) ?
C26 C25 H25 . . . 116.8(10) ?
C21 C26 C25 . . . 120.99(14) ?
C21 C26 S2 . . . 120.28(10) ?
C25 C26 S2 . . . 118.65(14) ?
C12 S2 C26 . . . 102.51(8) ?
Li2 O31 C31 . . . 127.47(12) ?
Li2 O31 H31 . . . 115.0(17) ?
C31 O31 H31 . . . 109.7(17) ?
O31 C31 C32 . . . 122.91(13) ?
O31 C31 C36 . . . 120.30(14) ?
C32 C31 C36 . . . 116.77(12) ?
C31 C32 C33 . . . 120.76(14) ?
C31 C32 S4 . . . 120.53(10) ?
C33 C32 S4 . . . 118.41(12) ?
C32 C33 C34 . . . 122.38(16) ?
C32 C33 H33 . . . 115.9(11) ?
C34 C33 H33 . . . 121.6(11) ?
C33 C34 C341 . . . 124.11(16) ?
C33 C34 C35 . . . 116.51(13) ?
C341 C34 C35 . . . 119.36(15) ?
C34 C341 C342 . . . 108.81(18) ?
C34 C341 C343 . . . 109.56(16) ?
C34 C341 C344 . . . 111.77(15) ?
C342 C341 C343 . . . 109.61(18) ?
C342 C341 C344 . . . 107.77(18) ?
C343 C341 C344 . . . 109.3(2) ?
C341 C342 H342a . . . 112(2) ?
C341 C342 H342b . . . 112.1(18) ?
C341 C342 H342c . . . 109.2(18) ?
H342a C342 H342b . . . 108(2) ?
H342a C342 H342c . . . 108(2) ?
H342b C342 H342c . . . 108(2) ?
C341 C343 H343a . . . 110.9(18) ?
C341 C343 H343b . . . 111.0(17) ?
C341 C343 H343c . . . 109.5(16) ?
H343a C343 H343b . . . 107(2) ?
H343a C343 H343c . . . 108(3) ?
H343b C343 H343c . . . 110(2) ?
C341 C344 H344a . . . 107.5(18) ?
C341 C344 H344b . . . 108.9(13) ?
C341 C344 H344c . . . 114.7(17) ?
H344a C344 H344b . . . 102(2) ?
H344a C344 H344c . . . 112(2) ?
H344b C344 H344c . . . 110(2) ?
C34 C35 C36 . . . 122.38(15) ?
C34 C35 H35 . . . 119.3(11) ?
C36 C35 H35 . . . 118.3(11) ?
C31 C36 C35 . . . 121.15(15) ?
C31 C36 S3 . . . 119.59(10) ?
C35 C36 S3 . . . 119.23(12) ?
C22 S3 C36 . . . 100.71(9) ?
Li1 O41 C41 . . . 127.79(16) ?
Li1 O41 H31 . . . 110.0(14) ?
C41 O41 H31 . . . 114.3(14) ?
O41 C41 C42 . . . 121.08(14) ?
O41 C41 C46 . . . 122.67(17) ?
C42 C41 C46 . . . 116.25(16) ?
S1 C42 C41 . . . 119.20(13) ?
S1 C42 C43 . . . 119.03(14) ?
C41 C42 C43 . . . 121.72(15) ?
C42 C43 C44 . . . 121.8(2) ?
C42 C43 H43 . . . 116.7(12) ?
C44 C43 H43 . . . 121.4(12) ?
C43 C44 C441 . . . 123.2(2) ?
C43 C44 C45 . . . 116.60(19) ?
C441 C44 C45 . . . 120.22(16) ?
C44 C441 C442 . . . 109.2(2) ?
C44 C441 C443 . . . 109.2(2) ?
C44 C441 C444 . . . 111.94(18) ?
C442 C441 C443 . . . 109.75(19) ?
C442 C441 C444 . . . 107.9(2) ?
C443 C441 C444 . . . 108.8(2) ?
C441 C442 H442a . . . 108(2) ?
C441 C442 H442b . . . 111.8(19) ?
C441 C442 H442c . . . 112.4(16) ?
H442a C442 H442b . . . 110(3) ?
H442a C442 H442c . . . 107(3) ?
H442b C442 H442c . . . 108(3) ?
C441 C443 H443a . . . 111.3(17) ?
C441 C443 H443b . . . 113.7(14) ?
C441 C443 H443c . . . 112.0(14) ?
H443a C443 H443b . . . 109(3) ?
H443a C443 H443c . . . 107(3) ?
H443b C443 H443c . . . 104(2) ?
C441 C444 H444a . . . 110(2) ?
C441 C444 H444b . . . 107.5(15) ?
C441 C444 H444c . . . 112(2) ?
H444a C444 H444b . . . 107(2) ?
H444a C444 H444c . . . 106(3) ?
H444b C444 H444c . . . 114(2) ?
C44 C45 C46 . . . 122.66(15) ?
C44 C45 H45 . . . 118.9(18) ?
C46 C45 H45 . . . 118.4(18) ?
C41 C46 C45 . . . 120.88(18) ?
C41 C46 S4 . . . 120.57(15) ?
C45 C46 S4 . . . 118.44(12) ?
C32 S4 C46 . . . 104.67(8) ?
Li1 O01 Li2 . . . 108.24(13) ?
Li1 O01 H01a . . . 102(2) ?
Li1 O01 H01b . . . 121.9(19) ?
Li2 O01 H01a . . . 109.7(15) ?
Li2 O01 H01b . . . 110.0(15) ?
H01a O01 H01b . . . 105(2) ?
Li2 O02 H02a . . . 123(2) ?
Li2 O02 H02b . . . 125(2) ?
H02a O02 H02b . . . 105(3) ?
C102 O101 C105 . . . 109.3(6) ?
C102 O101 O101' . . . 79.0(7) ?
C102 O101 C102' . . . 30.7(5) ?
C102 O101 C105' . . . 101.9(6) ?
C102 O101 H102'a . . . 73.3(4) ?
C102 O101 H105'a . . . 118.4(5) ?
C105 O101 O101' . . . 48.3(7) ?
C105 O101 C102' . . . 102.8(9) ?
C105 O101 C105' . . . 37.8(5) ?
C105 O101 H102'a . . . 119.6(6) ?
C105 O101 H105'a . . . 67.6(5) ?
O101' O101 C102' . . . 58.5(9) ?
O101' O101 C105' . . . 79.5(8) ?
O101' O101 H102'a . . . 75.6(7) ?
O101' O101 H105'a . . . 114.9(8) ?
C102' O101 C105' . . . 115.8(9) ?
C102' O101 H102'a . . . 49.2(6) ?
C102' O101 H105'a . . . 145.3(7) ?
C105' O101 H102'a . . . 155.1(8) ?
C105' O101 H105'a . . . 37.3(5) ?
H102'a O101 H105'a . . . 164.8(7) ?
O101 C102 C103 . . . 106.3(6) ?
O101 C102 C102' . . . 67.1(11) ?
O101 C102 C103' . . . 93.7(8) ?
O101 C102 H102a . . . 114.4(8) ?
O101 C102 H102b . . . 97.4(5) ?
O101 C102 H102'a . . . 35.6(3) ?
C103 C102 C102' . . . 87.1(15) ?
C103 C102 C103' . . . 38.7(7) ?
C103 C102 H102a . . . 122.5(7) ?
C103 C102 H102b . . . 104.0(6) ?
C103 C102 H102'a . . . 116.8(5) ?
C102' C102 C103' . . . 116.2(16) ?
C102' C102 H102a . . . 145.2(18) ?
C102' C102 H102b . . . 40.4(12) ?
C102' C102 H102'a . . . 40.3(12) ?
C103' C102 H102a . . . 98.6(8) ?
C103' C102 H102b . . . 142.7(10) ?
C103' C102 H102'a . . . 124.0(7) ?
H102a C102 H102b . . . 108.8(9) ?
H102a C102 H102'a . . . 120.1(8) ?
H102b C102 H102'a . . . 62.0(3) ?
C102 C103 C104 . . . 104.1(6) ?
C102 C103 O101' . . . 80.1(8) ?
C102 C103 C102' . . . 29.1(6) ?
C102 C103 C103' . . . 80.4(14) ?
C102 C103 C104' . . . 101.5(7) ?
C102 C103 H103a . . . 105.1(7) ?
C102 C103 H103b . . . 116.3(7) ?
C102 C103 H103'b . . . 101.0(6) ?
C102 C103 H104'b . . . 136.9(6) ?
C104 C103 O101' . . . 60.8(7) ?
C104 C103 C102' . . . 100.7(7) ?
C104 C103 C103' . . . 58.1(11) ?
C104 C103 C104' . . . 27.9(4) ?
C104 C103 H103a . . . 112.6(7) ?
C104 C103 H103b . . . 106.7(6) ?
C104 C103 H103'b . . . 102.6(6) ?
C104 C103 H104'b . . . 34.7(4) ?
O101' C103 C102' . . . 55.8(9) ?
O101' C103 C103' . . . 107.5(11) ?
O101' C103 C104' . . . 87.1(7) ?
O101' C103 H103a . . . 172.8(10) ?
O101' C103 H103b . . . 69.1(7) ?
O101' C103 H103'b . . . 162.8(9) ?
O101' C103 H104'b . . . 83.9(7) ?
C102' C103 C103' . . . 102.8(14) ?
C102' C103 C104' . . . 112.1(8) ?
C102' C103 H103a . . . 130.7(9) ?
C102' C103 H103b . . . 90.7(7) ?
C102' C103 H103'b . . . 129.1(8) ?
C102' C103 H104'b . . . 134.2(7) ?
C103' C103 C104' . . . 32.5(11) ?
C103' C103 H103a . . . 69.0(10) ?
C103' C103 H103b . . . 161.0(16) ?
C103' C103 H103'b . . . 56.3(9) ?
C103' C103 H104'b . . . 66.7(13) ?
C104' C103 H103a . . . 87.0(6) ?
C104' C103 H103b . . . 129.6(8) ?
C104' C103 H103'b . . . 75.9(5) ?
C104' C103 H104'b . . . 37.6(4) ?
H103a C103 H103b . . . 112.0(7) ?
H103a C103 H103'b . . . 12.73(8) ?
H103a C103 H104'b . . . 88.9(6) ?
H103b C103 H103'b . . . 123.9(8) ?
H103b C103 H104'b . . . 94.3(6) ?
H103'b C103 H104'b . . . 83.8(5) ?
C103 C104 C105 . . . 102.6(7) ?
C103 C104 O101' . . . 66.0(7) ?
C103 C104 C103' . . . 38.2(8) ?
C103 C104 C104' . . . 59.1(8) ?
C103 C104 C105' . . . 101.0(8) ?
C103 C104 H104a . . . 102.8(6) ?
C103 C104 H104b . . . 110.7(7) ?
C103 C104 H104'b . . . 59.9(5) ?
C105 C104 O101' . . . 50.5(7) ?
C105 C104 C103' . . . 108.2(11) ?
C105 C104 C104' . . . 124.2(13) ?
C105 C104 C105' . . . 38.3(5) ?
C105 C104 H104a . . . 104.5(8) ?
C105 C104 H104b . . . 128.1(7) ?
C105 C104 H104'b . . . 155.8(9) ?
O101' C104 C103' . . . 96.1(11) ?
O101' C104 C104' . . . 121.2(12) ?
O101' C104 C105' . . . 80.8(9) ?
O101' C104 H104a . . . 144.0(11) ?
O101' C104 H104b . . . 110.5(9) ?
O101' C104 H104'b . . . 105.3(9) ?
C103' C104 C104' . . . 25.1(10) ?
C103' C104 C105' . . . 83.6(10) ?
C103' C104 H104a . . . 64.8(8) ?
C103' C104 H104b . . . 122.7(11) ?
C103' C104 H104'b . . . 69.5(9) ?
C104' C104 C105' . . . 90.1(11) ?
C104' C104 H104a . . . 45.9(7) ?
C104' C104 H104b . . . 107.1(12) ?
C104' C104 H104'b . . . 63.8(8) ?
C105' C104 H104a . . . 67.5(6) ?
C105' C104 H104b . . . 148.2(9) ?
C105' C104 H104'b . . . 152.8(9) ?
H104a C104 H104b . . . 105.4(8) ?
H104a C104 H104'b . . . 96.2(6) ?
H104b C104 H104'b . . . 55.1(5) ?
O101 C105 C104 . . . 105.6(6) ?
O101 C105 O101' . . . 79.4(10) ?
O101 C105 C104' . . . 88.8(5) ?
O101 C105 C105' . . . 67.3(10) ?
O101 C105 H105a . . . 126.0(9) ?
O101 C105 H105b . . . 107.0(6) ?
O101 C105 H105'a . . . 41.6(3) ?
O101 C105 H105'b . . . 114.7(7) ?
C104 C105 O101' . . . 78.5(9) ?
C104 C105 C104' . . . 19.0(4) ?
C104 C105 C105' . . . 73.4(9) ?
C104 C105 H105a . . . 117.9(9) ?
C104 C105 H105b . . . 99.8(7) ?
C104 C105 H105'a . . . 103.6(5) ?
C104 C105 H105'b . . . 90.7(6) ?
O101' C105 C104' . . . 83.7(8) ?
O101' C105 C105' . . . 127.8(11) ?
O101' C105 H105a . . . 137.1(10) ?
O101' C105 H105b . . . 41.1(7) ?
O101' C105 H105'a . . . 120.1(11) ?
O101' C105 H105'b . . . 164.3(13) ?
C104' C105 C105' . . . 57.5(8) ?
C104' C105 H105a . . . 125.2(8) ?
C104' C105 H105b . . . 113.9(6) ?
C104' C105 H105'a . . . 85.2(4) ?
C104' C105 H105'b . . . 89.6(5) ?
C105' C105 H105a . . . 95.1(10) ?
C105' C105 H105b . . . 168.8(11) ?
C105' C105 H105'a . . . 34.6(9) ?
C105' C105 H105'b . . . 57.8(8) ?
H105a C105 H105b . . . 96.1(6) ?
H105a C105 H105'a . . . 95.5(7) ?
H105a C105 H105'b . . . 40.2(3) ?
H105b C105 H105'a . . . 145.0(8) ?
H105b C105 H105'b . . . 132.3(7) ?
H105'a C105 H105'b . . . 73.3(4) ?
O101 O101' C103 . . . 77.7(7) ?
O101 O101' C104 . . . 79.0(8) ?
O101 O101' C105 . . . 52.3(8) ?
O101 O101' C102' . . . 46.5(8) ?
O101 O101' H105b . . . 96.4(14) ?
C103 O101' C104 . . . 53.2(6) ?
C103 O101' C105 . . . 92.6(9) ?
C103 O101' C102' . . . 53.2(7) ?
C103 O101' H105b . . . 142.3(16) ?
C104 O101' C105 . . . 51.1(7) ?
C104 O101' C102' . . . 92.8(9) ?
C104 O101' H105b . . . 89.1(14) ?
C105 O101' C102' . . . 95.2(12) ?
C105 O101' H105b . . . 57.2(10) ?
C102' O101' H105b . . . 141(2) ?
O101 C102' C102 . . . 82.2(12) ?
O101 C102' C103 . . . 103.3(10) ?
O101 C102' O101' . . . 75.0(10) ?
O101 C102' H102a . . . 85.8(7) ?
O101 C102' H102b . . . 136(2) ?
O101 C102' H102'a . . . 41.4(5) ?
O101 C102' H102'b . . . 140.5(11) ?
C102 C102' C103 . . . 63.8(13) ?
C102 C102' O101' . . . 122.3(18) ?
C102 C102' H102a . . . 18.1(10) ?
C102 C102' H102b . . . 95.6(16) ?
C102 C102' H102'a . . . 111.4(17) ?
C102 C102' H102'b . . . 137.2(17) ?
C103 C102' O101' . . . 71.0(10) ?
C103 C102' H102a . . . 79.8(6) ?
C103 C102' H102b . . . 115.4(14) ?
C103 C102' H102'a . . . 142.4(13) ?
C103 C102' H102'b . . . 99.1(12) ?
O101' C102' H102a . . . 139.8(12) ?
O101' C102' H102b . . . 136.6(15) ?
O101' C102' H102'a . . . 84.2(10) ?
O101' C102' H102'b . . . 82.2(11) ?
H102a C102' H102b . . . 80.8(11) ?
H102a C102' H102'a . . . 104.4(11) ?
H102a C102' H102'b . . . 130.4(12) ?
H102b C102' H102'a . . . 102.0(17) ?
H102b C102' H102'b . . . 54.6(9) ?
H102'a C102' H102'b . . . 105.1(11) ?
C102 C103' C103 . . . 60.9(11) ?
C102 C103' C104 . . . 106.9(10) ?
C102 C103' C104' . . . 130.7(16) ?
C102 C103' C105' . . . 79.9(9) ?
C102 C103' H103a . . . 86.8(12) ?
C102 C103' H104a . . . 128.6(12) ?
C102 C103' H103'a . . . 73.7(13) ?
C102 C103' H103'b . . . 92.0(14) ?
C102 C103' H104'a . . . 155.3(15) ?
C102 C103' H104'b . . . 124.4(10) ?
C103 C103' C104 . . . 83.8(12) ?
C103 C103' C104' . . . 102.5(19) ?
C103 C103' C105' . . . 105.9(11) ?
C103 C103' H103a . . . 52.5(9) ?
C103 C103' H104a . . . 128.5(16) ?
C103 C103' H103'a . . . 131(2) ?
C103 C103' H103'b . . . 61.8(11) ?
C103 C103' H104'a . . . 141(2) ?
C103 C103' H104'b . . . 70.8(12) ?
C104 C103' C104' . . . 24.9(8) ?
C104 C103' C105' . . . 49.7(7) ?
C104 C103' H103a . . . 120.3(16) ?
C104 C103' H104a . . . 44.9(7) ?
C104 C103' H103'a . . . 128.6(15) ?
C104 C103' H103'b . . . 125.8(18) ?
C104 C103' H104'a . . . 73.0(10) ?
C104 C103' H104'b . . . 39.3(6) ?
C104' C103' C105' . . . 59.4(13) ?
C104' C103' H103a . . . 121(2) ?
C104' C103' H104a . . . 28.0(9) ?
C104' C103' H103'a . . . 121(2) ?
C104' C103' H103'b . . . 122(3) ?
C104' C103' H104'a . . . 48.6(11) ?
C104' C103' H104'b . . . 38.3(11) ?
C105' C103' H103a . . . 158.4(12) ?
C105' C103' H104a . . . 48.8(6) ?
C105' C103' H103'a . . . 81.5(11) ?
C105' C103' H103'b . . . 167.7(14) ?
C105' C103' H104'a . . . 82.1(9) ?
C105' C103' H104'b . . . 88.9(9) ?
H103a C103' H104a . . . 142(2) ?
H103a C103' H103'a . . . 111.1(15) ?
H103a C103' H103'b . . . 9.3(2) ?
H103a C103' H104'a . . . 115.0(15) ?
H103a C103' H104'b . . . 84.6(13) ?
H104a C103' H103'a . . . 93.3(13) ?
H104a C103' H103'b . . . 139(2) ?
H104a C103' H104'a . . . 35.5(5) ?
H104a C103' H104'b . . . 65.7(9) ?
H103'a C103' H103'b . . . 105.3(15) ?
H103'a C103' H104'a . . . 87.1(11) ?
H103'a C103' H104'b . . . 157.9(17) ?
H103'b C103' H104'a . . . 108.2(15) ?
H103'b C103' H104'b . . . 88.0(15) ?
H104'a C103' H104'b . . . 71.8(11) ?
C103 C104' C104 . . . 93.0(9) ?
C103 C104' C105 . . . 89.0(5) ?
C103 C104' C103' . . . 45.0(13) ?
C103 C104' C105' . . . 102.8(7) ?
C103 C104' H104a . . . 160.5(11) ?
C103 C104' H104b . . . 101.6(6) ?
C103 C104' H103'b . . . 40.4(3) ?
C103 C104' H104'a . . . 133.0(7) ?
C103 C104' H104'b . . . 72.1(6) ?
C104 C104' C105 . . . 36.8(9) ?
C104 C104' C103' . . . 129.9(17) ?
C104 C104' C105' . . . 62.2(10) ?
C104 C104' H104a . . . 87.1(10) ?
C104 C104' H104b . . . 40.7(9) ?
C104 C104' H103'b . . . 131.2(10) ?
C104 C104' H104'a . . . 132.9(12) ?
C104 C104' H104'b . . . 67.1(9) ?
C105 C104' C103' . . . 104.9(15) ?
C105 C104' C105' . . . 28.8(4) ?
C105 C104' H104a . . . 79.5(6) ?
C105 C104' H104b . . . 77.3(4) ?
C105 C104' H103'b . . . 126.6(6) ?
C105 C104' H104'a . . . 132.1(7) ?
C105 C104' H104'b . . . 100.5(5) ?
C103' C104' C105' . . . 96.8(17) ?
C103' C104' H104a . . . 123.1(17) ?
C103' C104' H104b . . . 145.6(15) ?
C103' C104' H103'b . . . 32.3(15) ?
C103' C104' H104'a . . . 95.6(13) ?
C103' C104' H104'b . . . 110.0(16) ?
C105' C104' H104a . . . 60.3(6) ?
C105' C104' H104b . . . 99.2(5) ?
C105' C104' H103'b . . . 127.9(7) ?
C105' C104' H104'a . . . 107.1(7) ?
C105' C104' H104'b . . . 128.7(6) ?
H104a C104' H104b . . . 91.2(7) ?
H104a C104' H103'b . . . 141.4(7) ?
H104a C104' H104'a . . . 53.3(4) ?
H104a C104' H104'b . . . 125.2(11) ?
H104b C104' H103'b . . . 119.8(6) ?
H104b C104' H104'a . . . 108.3(7) ?
H104b C104' H104'b . . . 38.1(3) ?
H103'b C104' H104'a . . . 92.8(4) ?
H103'b C104' H104'b . . . 81.7(5) ?
H104'a C104' H104'b . . . 112.5(9) ?
O101 C105' C104 . . . 106.7(8) ?
O101 C105' C105 . . . 74.9(9) ?
O101 C105' C103' . . . 84.3(8) ?
O101 C105' C104' . . . 104.4(7) ?
O101 C105' H104a . . . 129.0(8) ?
O101 C105' H105a . . . 101.2(6) ?
O101 C105' H105'a . . . 47.0(6) ?
O101 C105' H105'b . . . 130.7(8) ?
C104 C105' C105 . . . 68.3(9) ?
C104 C105' C103' . . . 46.8(7) ?
C104 C105' C104' . . . 27.7(4) ?
C104 C105' H104a . . . 42.4(4) ?
C104 C105' H105a . . . 90.7(7) ?
C104 C105' H105'a . . . 151.4(12) ?
C104 C105' H105'b . . . 93.6(10) ?
C105 C105' C103' . . . 100.8(11) ?
C105 C105' C104' . . . 93.6(10) ?
C105 C105' H104a . . . 109.3(12) ?
C105 C105' H105a . . . 41.8(6) ?
C105 C105' H105'a . . . 107.2(12) ?
C105 C105' H105'b . . . 71.9(9) ?
C103' C105' C104' . . . 23.8(7) ?
C103' C105' H104a . . . 44.7(7) ?
C103' C105' H105a . . . 135.8(10) ?
C103' C105' H105'a . . . 110.6(11) ?
C103' C105' H105'b . . . 136.8(12) ?
C104' C105' H104a . . . 27.1(3) ?
C104' C105' H105a . . . 117.8(9) ?
C104' C105' H105'a . . . 134.1(10) ?
C104' C105' H105'b . . . 113.0(10) ?
H104a C105' H105a . . . 115.0(9) ?
H104a C105' H105'a . . . 139.2(9) ?
H104a C105' H105'b . . . 96.3(9) ?
H105a C105' H105'a . . . 104.3(8) ?
H105a C105' H105'b . . . 32.7(3) ?
H105'a C105' H105'b . . . 112.2(11) ?
Li1 O201 C202 . . . 125.06(15) ?
Li1 O201 C205 . . . 125.74(14) ?
C202 O201 C205 . . . 109.06(13) ?
O201 C202 C203 . . . 106.77(19) ?
O201 C202 H202a . . . 105.7(17) ?
O201 C202 H202b . . . 106.2(15) ?
C203 C202 H202a . . . 117.9(14) ?
C203 C202 H202b . . . 102.4(14) ?
H202a C202 H202b . . . 117(3) ?
C202 C203 C204 . . . 102.62(16) ?
C202 C203 H203a . . . 109.8(17) ?
C202 C203 H203b . . . 110.4(16) ?
C204 C203 H203a . . . 111(2) ?
C204 C203 H203b . . . 115.0(17) ?
H203a C203 H203b . . . 108(3) ?
C203 C204 C205 . . . 101.63(17) ?
C203 C204 H204a . . . 115.6(13) ?
C203 C204 H204b . . . 111.0(18) ?
C205 C204 H204a . . . 110.8(16) ?
C205 C204 H204b . . . 111.4(14) ?
H204a C204 H204b . . . 106(2) ?
O201 C205 C204 . . . 105.37(17) ?
O201 C205 H205a . . . 106.3(14) ?
O201 C205 H205b . . . 110.0(14) ?
C204 C205 H205a . . . 114.0(15) ?
C204 C205 H205b . . . 111.3(11) ?
H205a C205 H205b . . . 110(2) ?
O401 C405 C404 . . . 104.95(18) ?
O401 C405 H405a . . . 105.7(14) ?
O401 C405 H405b . . . 107.6(15) ?
C404 C405 H405a . . . 112.5(15) ?
C404 C405 H405b . . . 114.6(12) ?
H405a C405 H405b . . . 111(2) ?
C302 O301 C305 . . . 105.74(18) ?
O301 C302 C303 . . . 104.91(16) ?
O301 C302 H302a . . . 111.0(17) ?
O301 C302 H302b . . . 107.2(18) ?
C303 C302 H302a . . . 109.5(16) ?
C303 C302 H302b . . . 113.3(17) ?
H302a C302 H302b . . . 110.8(19) ?
C302 C303 C304 . . . 104.3(2) ?
C302 C303 H303a . . . 110.4(14) ?
C302 C303 H303b . . . 108.4(17) ?
C304 C303 H303a . . . 111.3(13) ?
C304 C303 H303b . . . 110.3(15) ?
H303a C303 H303b . . . 112(3) ?
C303 C304 C305 . . . 103.84(16) ?
C303 C304 H304a . . . 111.9(16) ?
C303 C304 H304b . . . 110.7(15) ?
C305 C304 H304a . . . 112.9(17) ?
C305 C304 H304b . . . 111.3(19) ?
H304a C304 H304b . . . 106(2) ?
O301 C305 C304 . . . 105.6(2) ?
O301 C305 H305a . . . 107.1(15) ?
O301 C305 H305b . . . 110.0(13) ?
C304 C305 H305a . . . 111.4(17) ?
C304 C305 H305b . . . 110(2) ?
H305a C305 H305b . . . 112(2) ?
C405 O401 C402 . . . 108.16(16) ?
O401 C402 C403 . . . 107.0(2) ?
O401 C402 H402a . . . 113.0(18) ?
O401 C402 H402b . . . 102.9(17) ?
C403 C402 H402a . . . 110.0(17) ?
C403 C402 H402b . . . 113.6(17) ?
H402a C402 H402b . . . 110(2) ?
C402 C403 C404 . . . 102.97(18) ?
C402 C403 H403a . . . 109(2) ?
C402 C403 H403b . . . 105.1(16) ?
C404 C403 H403a . . . 115.8(16) ?
C404 C403 H403b . . . 113(2) ?
H403a C403 H403b . . . 109(3) ?
C405 C404 C403 . . . 101.70(15) ?
C405 C404 H404a . . . 114.0(16) ?
C405 C404 H404b . . . 110.0(13) ?
C403 C404 H404a . . . 114.5(14) ?
C403 C404 H404b . . . 109.4(15) ?
H404a C404 H404b . . . 107.1(19) ?
O11 H11 O21 . . . 169(3) ?
C142 H142b H144'c . . . 80.2(2) ?
C142 H142c H142'b . . . 118.8(2) ?
C143 H143a C142' . . . 51.8(3) ?
C143 H143a H142'a . . . 98.7(2) ?
C142' H143a H142'a . . . 46.9(2) ?
C143 H143b C142' . . . 70.3(4) ?
C143 H143b H142'c . . . 142.3(3) ?
C142' H143b H142'c . . . 72.0(3) ?
C143 H143c C143' . . . 92.1(4) ?
C143 H143c H143'b . . . 161.3(3) ?
C143' H143c H143'b . . . 70.8(3) ?
C144 H144a C144' . . . 47.5(4) ?
C144 H144a H144'a . . . 88.3(2) ?
C144' H144a H144'a . . . 41.0(3) ?
C144 H144c C144' . . . 51.7(3) ?
C144 H144c H144'b . . . 91.2(2) ?
C144' H144c H144'b . . . 39.8(2) ?
C143 H142'a C142' . . . 50.2(3) ?
C143 H142'a H143a . . . 45.02(17) ?
C142' H142'a H143a . . . 95.2(2) ?
C142' H142'b H142c . . . 125.9(3) ?
C143 H142'c C142' . . . 48.4(3) ?
C143 H142'c H143b . . . 23.70(17) ?
C142' H142'c H143b . . . 72.0(2) ?
C143' H143'b H143c . . . 66.6(3) ?
C144 H144'a C144' . . . 47.3(4) ?
C144 H144'a H144a . . . 46.15(19) ?
C144' H144'a H144a . . . 93.3(4) ?
C144 H144'b C144' . . . 60.2(4) ?
C144 H144'b H144c . . . 58.2(2) ?
C144' H144'b H144c . . . 118.0(3) ?
C142 H144'c C144' . . . 82.4(3) ?
C142 H144'c H142b . . . 61.01(19) ?
C144' H144'c H142b . . . 141.3(3) ?
O31 H31 O41 . . . 161(3) ?
C102 H102a C102' . . . 16.7(8) ?
C102 H102b C102' . . . 43.9(10) ?
C102 H102b H102'b . . . 114.0(4) ?
C102' H102b H102'b . . . 77.3(11) ?
C103 H103a C103' . . . 58.5(9) ?
C103 H103a H103'b . . . 101.2(4) ?
C103' H103a H103'b . . . 42.8(7) ?
C104 H104a C103' . . . 70.3(8) ?
C104 H104a C104' . . . 47.0(6) ?
C104 H104a C105' . . . 70.1(7) ?
C104 H104a H104'a . . . 120.1(4) ?
C103' H104a C104' . . . 28.9(10) ?
C103' H104a C105' . . . 86.5(9) ?
C103' H104a H104'a . . . 70.5(7) ?
C104' H104a C105' . . . 92.6(7) ?
C104' H104a H104'a . . . 78.6(5) ?
C105' H104a H104'a . . . 147.1(4) ?
C104 H104b C104' . . . 32.2(5) ?
C104 H104b H104'b . . . 62.2(5) ?
C104' H104b H104'b . . . 40.4(3) ?
C105 H105a C105' . . . 43.1(6) ?
C105 H105a H105'b . . . 87.6(4) ?
C105' H105a H105'b . . . 48.1(5) ?
C105 H105b O101' . . . 81.7(11) ?
O101 H102'a C102 . . . 71.1(4) ?
O101 H102'a C102' . . . 89.4(8) ?
C102 H102'a C102' . . . 28.3(7) ?
C102' H102'b H102b . . . 48.1(9) ?
C103 H103'b C103' . . . 61.9(10) ?
C103 H103'b C104' . . . 63.7(5) ?
C103 H103'b H103a . . . 66.0(4) ?
C103' H103'b C104' . . . 25.5(13) ?
C103' H103'b H103a . . . 127.9(9) ?
C104' H103'b H103a . . . 122.3(3) ?
C103' H104'a C104' . . . 35.8(8) ?
C103' H104'a H104a . . . 74.0(6) ?
C104' H104'a H104a . . . 48.1(4) ?
C103 H104'b C104 . . . 85.3(7) ?
C103 H104'b C103' . . . 42.5(8) ?
C103 H104'b C104' . . . 70.3(6) ?
C103 H104'b H104b . . . 139.5(2) ?
C104 H104'b C103' . . . 71.2(9) ?
C104 H104'b C104' . . . 49.1(6) ?
C104 H104'b H104b . . . 62.7(6) ?
C103' H104'b C104' . . . 31.7(9) ?
C103' H104'b H104b . . . 131.5(7) ?
C104' H104'b H104b . . . 101.5(5) ?
O101 H105'a C105 . . . 70.8(5) ?
O101 H105'a C105' . . . 95.7(8) ?
C105 H105'a C105' . . . 38.3(7) ?
C105 H105'b C105' . . . 50.3(6) ?
C105 H105'b H105a . . . 52.2(3) ?
C105' H105'b H105a . . . 99.2(5) ?

loop_
_geom_bond_atom_site_label_1
_geom_bond_atom_site_label_2
_geom_bond_site_symmetry_1
_geom_bond_site_symmetry_2
_geom_bond_distance
_geom_bond_publ_flag
Li1 O11 . . 1.967(3) ?
Li1 O41 . . 1.945(3) ?
Li1 O01 . . 2.060(4) ?
Li1 O201 . . 1.986(3) ?
Li2 O21 . . 1.993(4) ?
Li2 O31 . . 1.968(3) ?
Li2 O01 . . 2.065(3) ?
Li2 O02 . . 1.926(4) ?
O11 C11 . . 1.344(2) ?
O11 H11 . . 1.08(4) ?
C11 C12 . . 1.409(2) ?
C11 C16 . . 1.410(3) ?
C12 C13 . . 1.393(3) ?
C12 S2 . . 1.7846(19) ?
C13 C14 . . 1.393(3) ?
C13 H13 . . .96(2) ?
C14 C141 . . 1.535(4) ?
C14 C15 . . 1.391(3) ?
C141 C142 . . 1.720(5) ?
C141 C143 . . 1.332(5) ?
C141 C144 . . 1.610(6) ?
C141 C142' . . 1.583(6) ?
C141 C143' . . 1.715(4) ?
C141 C144' . . 1.311(6) ?
C142 C142' . . 1.920(6) ?
C142 C144' . . 1.513(7) ?
C142 H142a . . .956(5) ?
C142 H142b . . .981(4) ?
C142 H142c . . .964(5) ?
C142 H144'c . . 1.105(5) ?
C143 C142' . . 1.079(6) ?
C143 C143' . . 1.449(7) ?
C143 H143a . . 1.001(6) ?
C143 H143b . . .947(5) ?
C143 H143c . . 1.037(5) ?
C143 H142'a . . 1.399(6) ?
C143 H142'c . . 1.442(5) ?
C144 C143' . . 1.984(7) ?
C144 C144' . . 1.019(7) ?
C144 H144a . . 1.000(5) ?
C144 H144b . . 1.008(4) ?
C144 H144c . . .919(4) ?
C144 H144'a . . 1.386(5) ?
C144 H144'b . . 1.081(4) ?
C142' H143a . . 1.357(4) ?
C142' H143b . . .925(5) ?
C142' H142'a . . .995(5) ?
C142' H142'b . . 1.000(4) ?
C142' H142'c . . .925(5) ?
C143' H143c . . .975(5) ?
C143' H143'a . . .966(5) ?
C143' H143'b . . 1.003(5) ?
C143' H143'c . . .982(5) ?
C144' H144a . . 1.380(6) ?
C144' H144c . . 1.289(7) ?
C144' H144'a . . .906(7) ?
C144' H144'b . . .935(6) ?
C144' H144'c . . 1.189(5) ?
C15 C16 . . 1.395(3) ?
C15 H15 . . .93(2) ?
C16 S1 . . 1.7812(16) ?
S1 C42 . . 1.7810(16) ?
O21 C21 . . 1.3447(17) ?
O21 H11 . . 1.38(4) ?
C21 C22 . . 1.411(2) ?
C21 C26 . . 1.412(3) ?
C22 C23 . . 1.393(2) ?
C22 S3 . . 1.7846(19) ?
C23 C24 . . 1.395(3) ?
C23 H23 . . .95(2) ?
C24 C241 . . 1.533(2) ?
C24 C25 . . 1.399(2) ?
C241 C242 . . 1.534(4) ?
C241 C243 . . 1.522(4) ?
C241 C244 . . 1.531(3) ?
C242 H242a . . .98(3) ?
C242 H242b . . 1.07(5) ?
C242 H242c . . .91(3) ?
C243 H243a . . .99(2) ?
C243 H243b . . .96(4) ?
C243 H243c . . 1.02(3) ?
C244 H244a . . 1.00(2) ?
C244 H244b . . .98(3) ?
C244 H244c . . .99(3) ?
C25 C26 . . 1.396(2) ?
C25 H25 . . .96(3) ?
C26 S2 . . 1.7832(16) ?
O31 C31 . . 1.3342(16) ?
O31 H31 . . 1.04(4) ?
C31 C32 . . 1.412(2) ?
C31 C36 . . 1.414(2) ?
C32 C33 . . 1.397(2) ?
C32 S4 . . 1.7849(15) ?
C33 C34 . . 1.396(2) ?
C33 H33 . . .91(2) ?
C34 C341 . . 1.535(2) ?
C34 C35 . . 1.398(2) ?
C341 C342 . . 1.537(4) ?
C341 C343 . . 1.538(3) ?
C341 C344 . . 1.527(3) ?
C342 H342a . . .97(2) ?
C342 H342b . . .99(3) ?
C342 H342c . . 1.01(3) ?
C343 H343a . . .97(2) ?
C343 H343b . . 1.01(3) ?
C343 H343c . . .97(3) ?
C344 H344a . . .98(2) ?
C344 H344b . . .99(3) ?
C344 H344c . . .98(3) ?
C35 C36 . . 1.386(2) ?
C35 H35 . . .97(2) ?
C36 S3 . . 1.7817(17) ?
O41 C41 . . 1.326(2) ?
O41 H31 . . 1.42(4) ?
C41 C42 . . 1.412(3) ?
C41 C46 . . 1.419(2) ?
C42 C43 . . 1.397(3) ?
C43 C44 . . 1.393(2) ?
C43 H43 . . .96(2) ?
C44 C441 . . 1.537(3) ?
C44 C45 . . 1.401(3) ?
C441 C442 . . 1.537(4) ?
C441 C443 . . 1.529(3) ?
C441 C444 . . 1.532(4) ?
C442 H442a . . .93(4) ?
C442 H442b . . .99(3) ?
C442 H442c . . 1.02(3) ?
C443 H443a . . .92(4) ?
C443 H443b . . 1.00(3) ?
C443 H443c . . .97(3) ?
C444 H444a . . .99(4) ?
C444 H444b . . 1.01(2) ?
C444 H444c . . 1.09(3) ?
C45 C46 . . 1.390(3) ?
C45 H45 . . .92(2) ?
C46 S4 . . 1.782(2) ?
O01 H01a . . .86(3) ?
O01 H01b . . .83(2) ?
O02 H02a . . .79(2) ?
O02 H02b . . .82(3) ?
O101 C102 . . 1.463(8) ?
O101 C105 . . 1.458(11) ?
O101 O101' . . 1.81(2) ?
O101 C102' . . 1.360(15) ?
O101 C105' . . 1.393(13) ?
O101 H102'a . . .900(5) ?
O101 H105'a . . 1.025(5) ?
C102 C103 . . 1.393(13) ?
C102 C102' . . .754(13) ?
C102 C103' . . 1.57(2) ?
C102 H102a . . .817(7) ?
C102 H102b . . 1.081(7) ?
C102 H102'a . . 1.481(6) ?
C103 C104 . . 1.603(11) ?
C103 O101' . . 1.829(16) ?
C103 C102' . . 1.550(18) ?
C103 C103' . . .997(18) ?
C103 C104' . . 1.377(11) ?
C103 H103a . . .928(6) ?
C103 H103b . . .943(7) ?
C103 H103'b . . .996(6) ?
C103 H104'b . . 1.392(8) ?
C104 C105 . . 1.388(12) ?
C104 O101' . . 1.749(19) ?
C104 C103' . . 1.369(18) ?
C104 C104' . . .752(9) ?
C104 C105' . . 1.432(15) ?
C104 H104a . . 1.027(7) ?
C104 H104b . . .921(10) ?
C104 H104'b . . .916(8) ?
C105 O101' . . 1.38(2) ?
C105 C104' . . 1.915(10) ?
C105 C105' . . .925(12) ?
C105 H105a . . .903(8) ?
C105 H105b . . 1.169(7) ?
C105 H105'a . . 1.428(9) ?
C105 H105'b . . 1.142(8) ?
O101' C102' . . 1.60(2) ?
O101' H105b . . .914(17) ?
C102' H102a . . 1.499(12) ?
C102' H102b . . .705(15) ?
C102' H102'a . . 1.029(14) ?
C102' H102'b . . .923(13) ?
C103' C104' . . .76(2) ?
C103' C105' . . 1.867(19) ?
C103' H103a . . 1.092(17) ?
C103' H104a . . 1.316(18) ?
C103' H103'a . . 1.011(19) ?
C103' H103'b . . .940(16) ?
C103' H104'a . . 1.290(18) ?
C103' H104'b . . 1.35(2) ?
C104' C105' . . 1.618(13) ?
C104' H104a . . .738(7) ?
C104' H104b . . 1.349(8) ?
C104' H103'b . . 1.489(7) ?
C104' H104'a . . .972(7) ?
C104' H104'b . . .892(8) ?
C105' H104a . . 1.407(11) ?
C105' H105a . . 1.349(9) ?
C105' H105'a . . .848(13) ?
C105' H105'b . . 1.017(11) ?
O201 C202 . . 1.444(3) ?
O201 C205 . . 1.435(2) ?
C202 C203 . . 1.502(3) ?
C202 H202a . . .96(3) ?
C202 H202b . . 1.10(4) ?
C203 C204 . . 1.518(3) ?
C203 H203a . . 1.11(4) ?
C203 H203b . . .99(3) ?
C204 C205 . . 1.513(3) ?
C204 H204a . . 1.06(3) ?
C204 H204b . . .97(3) ?
C205 H205a . . 1.01(2) ?
C205 H205b . . .98(3) ?
C405 O401 . . 1.445(3) ?
C405 C404 . . 1.508(3) ?
C405 H405a . . .99(3) ?
C405 H405b . . .97(2) ?
O301 C302 . . 1.432(3) ?
O301 C305 . . 1.428(2) ?
C302 C303 . . 1.517(3) ?
C302 H302a . . .98(3) ?
C302 H302b . . .98(2) ?
C303 C304 . . 1.540(3) ?
C303 H303a . . 1.02(3) ?
C303 H303b . . .95(3) ?
C304 C305 . . 1.522(4) ?
C304 H304a . . .95(3) ?
C304 H304b . . 1.02(2) ?
C305 H305a . . 1.03(3) ?
C305 H305b . . .99(3) ?
O401 C402 . . 1.449(3) ?
C402 C403 . . 1.514(3) ?
C402 H402a . . 1.05(4) ?
C402 H402b . . 1.01(2) ?
C403 C404 . . 1.514(3) ?
C403 H403a . . 1.00(4) ?
C403 H403b . . .95(3) ?
C404 H404a . . .98(3) ?
C404 H404b . . .99(2) ?
H142b H144'c . . .70317(7) ?
H142c H142'b . . .86478(6) ?
H143a H142'a . . .83735(10) ?
H143b H142'c . . .57102(6) ?
H143c H143'b . . .71869(10) ?
H144a H144'a . . .99060(11) ?
H144c H144'b . . .55019(7) ?
H102b H102'b . . .77144(6) ?
H103a H103'b . . .223738(17) ?
H104a H104'a . . .79534(7) ?
H104b H104'b . . .84974(13) ?
H105a H105'b . . .73846(5) ?

loop_
_geom_contact_atom_site_label_1
_geom_contact_atom_site_label_2
_geom_contact_distance
_geom_contact_site_symmetry_1
_geom_contact_site_symmetry_2
_geom_contact_publ_flag
Li1 Li2 3.342(4) . . ?
Li1 C11 2.965(4) . . ?
Li1 C16 3.249(4) . . ?
Li1 S1 2.660(4) . . ?
Li1 O21 3.494(3) . . ?
Li1 O31 3.423(3) . . ?
Li1 C41 2.950(3) . . ?
Li1 C42 3.263(4) . . ?
Li1 C202 3.053(3) . . ?
Li1 C205 3.055(3) . . ?
Li1 H11 2.55(3) . . ?
Li1 H31 2.77(3) . . ?
Li1 H202a 3.13(2) . . ?
Li1 H202b 3.33(3) . . ?
Li1 H205a 3.05(2) . . ?
Li1 H402a 3.27(4) . . ?
Li1 H01a 2.38(3) . . ?
Li1 H01b 2.60(3) . . ?
Li1 H02a 3.23(3) . '2 576' ?
Li2 O11 3.465(4) . . ?
Li2 C21 2.970(3) . . ?
Li2 C22 3.243(3) . . ?
Li2 C31 2.974(3) . . ?
Li2 C36 3.264(3) . . ?
Li2 S3 2.645(2) . . ?
Li2 O41 3.490(3) . . ?
Li2 H11 2.73(4) . . ?
Li2 H31 2.59(4) . . ?
Li2 H405b 3.25(3) . . ?
Li2 H404a 3.30(3) . '2 676' ?
Li2 H01a 2.49(2) . . ?
Li2 H01b 3.18(2) . '2 576' ?
Li2 H01b 2.474(19) . . ?
Li2 H02a 2.45(3) . . ?
Li2 H02b 2.49(3) . . ?
O11 C12 2.408(2) . . ?
O11 C16 2.396(2) . . ?
O11 S1 3.0261(14) . . ?
O11 O21 2.4515(18) . . ?
O11 S2 3.0547(12) . . ?
O11 O02 2.8811(17) . '2 576' ?
O11 H02a 2.12(3) . '2 576' ?
C11 C13 2.433(3) . . ?
C11 C14 2.859(3) . . ?
C11 C15 2.438(3) . . ?
C11 S1 2.7755(16) . . ?
C11 S2 2.7795(16) . . ?
C11 H11 2.05(4) . . ?
C12 C14 2.443(3) . . ?
C12 C15 2.767(3) . . ?
C12 C16 2.406(2) . . ?
C12 C26 2.783(2) . . ?
C12 H11 2.64(4) . . ?
C12 H13 2.03(3) . . ?
C13 C141 2.562(4) . . ?
C13 C144 2.911(6) . . ?
C13 C15 2.370(3) . . ?
C13 C16 2.762(2) . . ?
C13 S2 2.740(2) . . ?
C14 C142 2.595(6) . . ?
C14 C143 2.433(6) . . ?
C14 C144 2.599(6) . . ?
C14 C142' 2.559(6) . . ?
C14 C143' 2.570(5) . . ?
C14 C144' 2.383(7) . . ?
C14 C16 2.440(3) . . ?
C14 H13 2.04(2) . . ?
C14 H143b 2.649(2) . . ?
C14 H143c 2.6531(19) . . ?
C14 H144'b 2.667(2) . . ?
C14 H144'c 2.678(2) . . ?
C14 H15 2.04(2) . . ?
C141 C15 2.552(4) . . ?
C141 H142a 2.255(3) . . ?
C141 H142b 2.337(2) . . ?
C141 H142c 2.138(2) . . ?
C141 H143a 2.008(3) . . ?
C141 H143b 1.949(3) . . ?
C141 H143c 1.929(2) . . ?
C141 H144a 2.123(3) . . ?
C141 H144b 2.109(3) . . ?
C141 H144c 2.182(3) . . ?
C141 H142'a 2.153(3) . . ?
C141 H142'b 2.080(3) . . ?
C141 H142'c 2.234(3) . . ?
C141 H143'a 2.205(2) . . ?
C141 H143'b 2.380(2) . . ?
C141 H143'c 2.205(2) . . ?
C141 H144'a 1.912(3) . . ?
C141 H144'b 2.023(3) . . ?
C141 H144'c 2.041(3) . . ?
C142 C143 2.496(5) . . ?
C142 C144 2.490(6) . . ?
C142 H143a 2.669(4) . . ?
C142 H144a 2.608(4) . . ?
C142 H142'a 2.274(4) . . ?
C142 H142'b 1.575(5) . . ?
C142 H144'a 1.741(4) . . ?
C142 H144'b 2.256(4) . . ?
C143 C144 2.494(7) . . ?
C143 C144' 2.400(6) . . ?
C143 H142c 2.567(4) . . ?
C143 H144a 2.648(5) . . ?
C143 H142'b 2.051(4) . . ?
C143 H143'a 1.673(4) . . ?
C143 H143'b 1.733(5) . . ?
C143 H143'c 2.377(5) . . ?
C143 H144'a 2.614(5) . . ?
C144 C142' 2.983(7) . . ?
C144 H13 2.52(3) . . ?
C144 H142a 2.635(4) . . ?
C144 H143'a 2.176(4) . . ?
C144 H143'c 1.814(4) . . ?
C144 H144'c 2.151(4) . . ?
C142' C143' 2.480(6) . . ?
C142' C144' 2.498(7) . . ?
C142' C15 2.859(6) . . ?
C142' H142a 2.243(5) . . ?
C142' H142c 1.662(4) . . ?
C142' H143c 2.059(4) . . ?
C142' H143'a 2.645(4) . . ?
C142' H144'a 2.679(5) . . ?
C142' H15 2.50(2) . . ?
C143' C143' 2.771(6) . '2 575' ?
C143' C144' 2.490(6) . . ?
C143' H143a 1.994(5) . . ?
C143' H143b 2.263(5) . . ?
C143' H144a 2.324(6) . . ?
C143' H144b 1.647(5) . . ?
C143' H142'a 2.676(5) . . ?
C143' H143'a 2.579(4) . '2 575' ?
C143' H143'c 2.308(4) . '2 575' ?
C144' H142a 1.751(7) . . ?
C144' H142b 1.793(5) . . ?
C144' H142c 2.392(6) . . ?
C144' H143a 2.671(5) . . ?
C144' H144b 1.991(6) . . ?
C144' H143'a 2.686(4) . . ?
C144' H143'c 2.629(5) . . ?
C15 S1 2.738(2) . . ?
C16 C42 2.790(2) . . ?
C16 H15 1.99(3) . . ?
S1 O41 2.9948(15) . . ?
S1 C41 2.7605(17) . . ?
S1 C43 2.7456(18) . . ?
S1 H15 2.76(2) . . ?
S1 H43 2.78(2) . . ?
O21 C22 2.4009(16) . . ?
O21 C26 2.411(2) . . ?
O21 S2 3.0493(14) . . ?
O21 S3 3.0407(12) . . ?
O21 O01 2.9964(16) . '2 576' ?
O21 H01b 2.17(2) . '2 576' ?
C21 C23 2.4409(19) . . ?
C21 C24 2.868(2) . . ?
C21 C25 2.444(2) . . ?
C21 S2 2.7771(18) . . ?
C21 S3 2.7818(18) . . ?
C21 H11 2.26(3) . . ?
C22 C24 2.443(2) . . ?
C22 C25 2.768(3) . . ?
C22 C26 2.404(3) . . ?
C22 C36 2.746(2) . . ?
C22 H23 2.010(17) . . ?
C23 C241 2.549(3) . . ?
C23 C244 2.921(2) . . ?
C23 C25 2.377(3) . . ?
C23 C26 2.767(2) . . ?
C23 S3 2.7360(19) . . ?
C24 C242 2.487(3) . . ?
C24 C243 2.526(3) . . ?
C24 C244 2.531(2) . . ?
C24 C26 2.447(2) . . ?
C24 H23 2.05(2) . . ?
C24 H242c 2.65(3) . . ?
C24 H243c 2.70(3) . . ?
C24 H244b 2.69(3) . . ?
C24 H25 2.07(2) . . ?
C241 C25 2.571(2) . . ?
C241 H242a 2.10(3) . . ?
C241 H242b 2.19(5) . . ?
C241 H242c 2.03(3) . . ?
C241 H243a 2.09(3) . . ?
C241 H243b 2.12(4) . . ?
C241 H243c 2.04(3) . . ?
C241 H244a 2.10(2) . . ?
C241 H244b 2.10(3) . . ?
C241 H244c 2.12(3) . . ?
C242 C243 2.502(5) . . ?
C242 C244 2.474(4) . . ?
C242 H244c 2.65(3) . . ?
C243 C244 2.470(4) . . ?
C243 C25 2.919(3) . . ?
C243 H242a 2.69(4) . . ?
C243 H242c 2.68(4) . . ?
C243 H244a 2.58(3) . . ?
C243 H25 2.624(18) . . ?
C244 H23 2.62(2) . . ?
C244 H242a 2.69(3) . . ?
C244 H243a 2.61(3) . . ?
C244 H243c 2.59(3) . . ?
C25 S2 2.7419(14) . . ?
C26 H25 2.02(2) . . ?
S2 H11 2.69(4) . . ?
S2 H25 2.777(17) . . ?
O31 C32 2.4129(18) . . ?
O31 C36 2.3843(16) . . ?
O31 S3 2.9940(12) . . ?
O31 O41 2.4302(18) . . ?
O31 S4 3.0762(12) . . ?
C31 C33 2.442(2) . . ?
C31 C34 2.867(2) . . ?
C31 C35 2.4396(19) . . ?
C31 S3 2.7685(17) . . ?
C31 S4 2.7823(17) . . ?
C31 H31 1.95(3) . . ?
C32 C34 2.447(2) . . ?
C32 C35 2.769(2) . . ?
C32 C36 2.407(2) . . ?
C32 C46 2.824(2) . . ?
C32 H31 2.52(3) . . ?
C32 H33 1.971(19) . . ?
C33 C341 2.590(2) . . ?
C33 C344 2.896(2) . . ?
C33 C35 2.376(2) . . ?
C33 C36 2.765(2) . . ?
C33 S4 2.7405(15) . . ?
C34 C342 2.498(3) . . ?
C34 C343 2.511(3) . . ?
C34 C344 2.535(3) . . ?
C34 C36 2.440(2) . . ?
C34 H33 2.02(2) . . ?
C34 H342c 2.70(3) . . ?
C34 H35 2.05(2) . . ?
C341 C35 2.533(2) . . ?
C341 H342a 2.10(3) . . ?
C341 H342b 2.12(3) . . ?
C341 H342c 2.10(3) . . ?
C341 H343a 2.09(3) . . ?
C341 H343b 2.12(3) . . ?
C341 H343c 2.07(3) . . ?
C341 H344a 2.05(3) . . ?
C341 H344b 2.07(3) . . ?
C341 H344c 2.13(3) . . ?
C341 H35 2.67(2) . . ?
C342 C343 2.513(4) . . ?
C342 C344 2.475(4) . . ?
C342 H344a 2.67(3) . . ?
C343 C344 2.500(4) . . ?
C343 H342c 2.69(3) . . ?
C343 H344a 2.61(3) . . ?
C343 H344b 2.65(2) . . ?
C344 H33 2.575(17) . . ?
C344 H342a 2.67(3) . . ?
C344 H343a 2.69(3) . . ?
C344 H343c 2.68(3) . . ?
C35 S3 2.7404(17) . . ?
C36 H35 2.034(17) . . ?
S3 H23 2.77(2) . . ?
O41 C42 2.384(3) . . ?
O41 C46 2.408(2) . . ?
O41 S4 3.0691(12) . . ?
C41 C43 2.454(3) . . ?
C41 C44 2.874(3) . . ?
C41 C45 2.443(2) . . ?
C41 S4 2.7856(18) . . ?
C41 H31 2.31(4) . . ?
C42 C44 2.438(2) . . ?
C42 C45 2.758(2) . . ?
C42 C46 2.404(2) . . ?
C42 H43 2.02(2) . . ?
C43 C441 2.578(3) . . ?
C43 C444 2.884(4) . . ?
C43 C45 2.377(3) . . ?
C43 C46 2.776(3) . . ?
C44 C442 2.506(4) . . ?
C44 C443 2.499(3) . . ?
C44 C444 2.544(4) . . ?
C44 C46 2.449(3) . . ?
C44 H43 2.06(2) . . ?
C44 H45 2.01(3) . . ?
C441 C45 2.549(4) . . ?
C441 H442a 2.02(3) . . ?
C441 H442b 2.11(3) . . ?
C441 H442c 2.14(3) . . ?
C441 H443a 2.05(3) . . ?
C441 H443b 2.14(2) . . ?
C441 H443c 2.10(2) . . ?
C441 H444a 2.09(4) . . ?
C441 H444b 2.07(3) . . ?
C441 H444c 2.19(3) . . ?
C441 H45 2.67(3) . . ?
C442 C443 2.507(4) . . ?
C442 C444 2.482(5) . . ?
C442 H443a 2.70(3) . . ?
C442 H444a 2.68(4) . . ?
C443 C444 2.489(4) . . ?
C443 H442a 2.62(3) . . ?
C443 H444a 2.67(3) . . ?
C443 H444b 2.64(2) . . ?
C444 H43 2.54(2) . . ?
C444 H442a 2.64(3) . . ?
C444 H442b 2.68(3) . . ?
C444 H443a 2.66(3) . . ?
C45 S4 2.733(2) . . ?
C46 H45 2.00(2) . . ?
S4 H31 2.64(3) . . ?
S4 H33 2.749(17) . . ?
S4 H45 2.78(3) . . ?
O01 O02 2.965(2) . . ?
O01 O201 2.9684(18) . . ?
O01 O401 2.706(2) . . ?
O02 O301 2.772(2) . '2 676' ?
O101 C103 2.286(10) . . ?
O101 C104 2.267(12) . . ?
O101 C103' 2.215(19) . . ?
O101 C104' 2.383(10) . . ?
O101 H143'b 2.663(6) . . ?
O101 H102a 1.948(5) . . ?
O101 H102b 1.927(5) . . ?
O101 H104a 2.527(6) . . ?
O101 H105a 2.119(6) . . ?
O101 H105b 2.119(6) . . ?
O101 H102'b 2.154(5) . . ?
O101 H103'a 2.199(5) . . ?
O101 H105'b 2.197(6) . . ?
C102 C104 2.365(13) . . ?
C102 C105 2.383(11) . . ?
C102 O101' 2.101(19) . . ?
C102 C104' 2.144(12) . . ?
C102 C105' 2.219(13) . . ?
C102 H103a 1.863(8) . . ?
C102 H103b 1.998(9) . . ?
C102 H104a 2.604(8) . . ?
C102 H102'b 1.563(7) . . ?
C102 H103'a 1.612(7) . . ?
C102 H103'b 1.860(8) . . ?
C102 H104'b 2.590(9) . . ?
C102 H105'a 2.149(7) . . ?
C103 C105 2.338(10) . . ?
C103 C105' 2.345(13) . . ?
C103 H102a 1.957(9) . . ?
C103 H102b 1.959(8) . . ?
C103 H104a 2.087(7) . . ?
C103 H104b 2.112(8) . . ?
C103 H105b 2.613(6) . . ?
C103 H102'a 2.447(8) . . ?
C103 H102'b 1.926(7) . . ?
C103 H103'a 1.827(7) . . ?
C103 H104'a 2.161(7) . . ?
C104 C102' 2.428(18) . . ?
C104 H103a 2.139(7) . . ?
C104 H103b 2.081(8) . . ?
C104 H105a 1.979(8) . . ?
C104 H105b 1.961(7) . . ?
C104 H103'a 2.149(8) . . ?
C104 H103'b 2.064(7) . . ?
C104 H104'a 1.584(7) . . ?
C104 H105'a 2.214(10) . . ?
C104 H105'b 1.808(8) . . ?
C105 C102' 2.203(17) . . ?
C105 C103' 2.233(16) . . ?
C105 H104a 1.922(7) . . ?
C105 H104b 2.086(9) . . ?
C105 H102'a 2.058(9) . . ?
C105 H103'a 2.644(7) . . ?
C105 H104'a 2.666(7) . . ?
C105 H104'b 2.255(8) . . ?
O101' C103' 2.33(2) . . ?
O101' C104' 2.233(17) . . ?
O101' C105' 2.08(2) . . ?
O101' H102b 2.17(2) . . ?
O101' H102b 2.677(16) . '2 675' ?
O101' H103b 1.733(17) . . ?
O101' H104a 2.650(16) . . ?
O101' H104b 2.24(2) . . ?
O101' H105a 2.129(18) . . ?
O101' H102'a 1.81(2) . . ?
O101' H102'b 2.294(17) . '2 675' ?
O101' H102'b 1.74(2) . . ?
O101' H104'b 2.179(18) . . ?
O101' H105'a 2.429(18) . . ?
O101' H105'b 2.495(18) . . ?
C102' C103' 2.02(2) . . ?
C102' C104' 2.431(17) . . ?
C102' C105' 2.332(18) . . ?
C102' H103a 2.267(14) . . ?
C102' H103b 1.824(16) . . ?
C102' H105b 2.382(14) . . ?
C102' H102'b 2.692(11) . '2 675' ?
C102' H103'a 2.279(12) . . ?
C102' H103'b 2.312(14) . . ?
C102' H105'a 2.278(14) . . ?
C103' H102a 1.88(2) . . ?
C103' H102b 2.518(19) . . ?
C103' H103b 1.914(16) . . ?
C103' H104b 2.02(2) . . ?
C103' H102'a 2.695(18) . . ?
C103' H102'b 2.688(17) . . ?
C103' H105'a 2.306(18) . . ?
C104' H102a 2.557(9) . . ?
C104' H103a 1.620(7) . . ?
C104' H103b 2.107(7) . . ?
C104' H105a 2.545(7) . . ?
C104' H105b 2.617(6) . . ?
C104' H103'a 1.547(8) . . ?
C104' H105'a 2.291(8) . . ?
C104' H105'b 2.223(7) . . ?
C105' H102a 2.650(11) . . ?
C105' H104b 2.267(13) . . ?
C105' H105b 2.085(9) . . ?
C105' H102'a 2.242(11) . . ?
C105' H103'a 1.987(9) . . ?
C105' H104'a 2.119(10) . . ?
C105' H104'b 2.285(12) . . ?
O201 C203 2.364(2) . . ?
O201 C204 2.345(2) . . ?
O201 H202a 1.94(3) . . ?
O201 H202b 2.05(4) . . ?
O201 H205a 1.97(2) . . ?
O201 H205b 2.00(3) . . ?
C202 C204 2.357(3) . . ?
C202 C205 2.345(3) . . ?
C202 H203a 2.15(4) . . ?
C202 H203b 2.07(2) . . ?
C203 C205 2.350(3) . . ?
C203 H202a 2.13(3) . . ?
C203 H202b 2.05(3) . . ?
C203 H204a 2.19(3) . . ?
C203 H204b 2.07(3) . . ?
C204 H203a 2.18(4) . . ?
C204 H203b 2.14(3) . . ?
C204 H205a 2.13(2) . . ?
C204 H205b 2.08(3) . . ?
C205 H204a 2.13(2) . . ?
C205 H204b 2.07(3) . . ?
C405 C402 2.344(4) . . ?
C405 C403 2.344(3) . . ?
C405 H403b 2.69(3) . . ?
C405 H404a 2.10(2) . . ?
C405 H404b 2.07(2) . . ?
O301 C303 2.339(3) . . ?
O301 C304 2.351(3) . . ?
O301 H302a 2.01(3) . . ?
O301 H302b 1.96(3) . . ?
O301 H305a 1.99(2) . . ?
O301 H305b 2.00(3) . . ?
O301 H02b 1.97(3) . '2 676' ?
C302 C304 2.414(3) . . ?
C302 C305 2.280(3) . . ?
C302 H303a 2.10(3) . . ?
C302 H303b 2.03(3) . . ?
C302 H305b 2.64(3) . . ?
C303 C305 2.410(4) . . ?
C303 H302a 2.07(2) . . ?
C303 H302b 2.10(2) . . ?
C303 H304a 2.09(2) . . ?
C303 H304b 2.12(2) . . ?
C304 H303a 2.13(3) . . ?
C304 H303b 2.07(3) . . ?
C304 H305a 2.12(4) . . ?
C304 H305b 2.08(3) . . ?
C305 H302a 2.64(2) . . ?
C305 H304a 2.08(3) . . ?
C305 H304b 2.12(3) . . ?
O401 C403 2.382(3) . . ?
O401 C404 2.343(2) . . ?
O401 H405a 1.96(3) . . ?
O401 H405b 1.97(2) . . ?
O401 H402a 2.09(4) . . ?
O401 H402b 1.94(3) . . ?
O401 H404b 2.68(2) . . ?
O401 H01a 1.85(3) . . ?
C402 C404 2.369(3) . . ?
C402 H403a 2.08(3) . . ?
C402 H403b 1.99(3) . . ?
C403 H405a 2.69(3) . . ?
C403 H402a 2.12(4) . . ?
C403 H402b 2.13(2) . . ?
C403 H404a 2.11(3) . . ?
C403 H404b 2.07(2) . . ?
C404 H405a 2.10(3) . . ?
C404 H405b 2.10(2) . . ?
C404 H403a 2.15(4) . . ?
C404 H403b 2.09(2) . . ?
H11 H02a 2.35(4) . '2 576' ?
H13 H144b 2.21(3) . . ?
H13 H144c 2.34(3) . . ?
H13 H143'c 2.36(2) . . ?
H13 H344c 2.27(3) . '1 455' ?
H142a H142b 1.56430(15) . . ?
H142a H142c 1.55459(10) . . ?
H142a H144a 2.3804(3) . . ?
H142a H142'a 2.16207(15) . . ?
H142a H142'b 2.01230(16) . . ?
H142a H144'a 1.44347(18) . . ?
H142a H144'c 1.53209(12) . . ?
H142b H142c 1.59293(11) . . ?
H142b H142'b 2.38302(17) . . ?
H142b H144'a 2.1442(2) . . ?
H142b H144'b 2.1573(3) . . ?
H142b H442c 2.36(3) . '1 455' ?
H142c H142'a 2.1582(2) . . ?
H142c H142'c 2.27581(15) . . ?
H142c H144'c 1.98337(15) . . ?
H142c H15 2.36(3) . . ?
H143a H143b 1.47843(10) . . ?
H143a H143c 1.69968(19) . . ?
H143a H142'b 2.2353(2) . . ?
H143a H142'c 1.82968(12) . . ?
H143a H143'a 1.6706(2) . . ?
H143a H143'b 2.3507(3) . . ?
H143a H344a 2.36(3) . '2 675' ?
H143b H143c 1.5273(2) . . ?
H143b H142'a 1.48883(9) . . ?
H143b H142'b 1.76585(14) . . ?
H143b H143'b 2.1983(3) . . ?
H143c H142'a 2.3243(3) . . ?
H143c H142'c 2.0933(3) . . ?
H143c H143'a 1.43855(9) . . ?
H143c H143'c 1.89954(16) . . ?
H144a H144b 1.63034(18) . . ?
H144a H144c 1.62803(14) . . ?
H144a H143'a 2.07359(15) . . ?
H144a H143'c 2.3217(2) . . ?
H144a H144'b 1.65810(17) . . ?
H144b H144c 1.51441(9) . . ?
H144b H143'a 1.94957(12) . . ?
H144b H143'c 1.01984(8) . . ?
H144b H144'a 2.3258(3) . . ?
H144b H144'b 1.91425(14) . . ?
H144c H144'a 1.7784(2) . . ?
H144c H144'c 2.0149(3) . . ?
H142'a H142'b 1.59890(16) . . ?
H142'a H142'c 1.56965(10) . . ?
H142'b H142'c 1.45795(10) . . ?
H142'b H15 2.19(3) . . ?
H142'c H15 2.33(2) . . ?
H143'a H143'b 1.58993(10) . . ?
H143'a H143'c 1.9674(2) . '2 575' ?
H143'a H143'c 1.52531(14) . . ?
H143'b H143'c 1.63544(12) . . ?
H143'b H143'c 2.26873(18) . '2 575' ?
H143'b H105'a 2.3612(2) . . ?
H143'c H143'c 2.2154(2) . '2 575' ?
H144'a H144'b 1.48610(13) . . ?
H144'a H144'c 1.59464(16) . . ?
H144'b H144'c 1.4728(2) . . ?
H15 H204a 2.31(3) . '2 566' ?
H23 H244c 2.18(3) . . ?
H242a H242b 1.70(6) . . ?
H242a H242c 1.53(4) . . ?
H242b H242c 1.56(6) . . ?
H243a H243b 1.62(4) . . ?
H243a H243c 1.58(4) . . ?
H243a H244a 2.32(4) . . ?
H243b H243c 1.63(5) . . ?
H243b H25 2.15(4) . . ?
H243c H105a 2.23(3) . . ?
H243c H105'b 2.21(3) . . ?
H244a H244b 1.60(4) . . ?
H244a H244c 1.64(4) . . ?
H244b H244c 1.57(5) . . ?
H33 H344c 2.34(3) . . ?
H342a H342b 1.59(4) . . ?
H342a H342c 1.60(4) . . ?
H342b H342c 1.62(4) . . ?
H342c H35 2.31(3) . . ?
H343a H343b 1.59(4) . . ?
H343a H343c 1.56(4) . . ?
H343b H343c 1.62(5) . . ?
H343b H35 2.29(3) . . ?
H344a H344b 1.53(3) . . ?
H344a H344c 1.62(3) . . ?
H344b H344c 1.61(4) . . ?
H43 H444b 2.36(3) . . ?
H43 H444c 2.34(4) . . ?
H43 H203a 2.38(4) . '2 566' ?
H442a H442b 1.57(4) . . ?
H442a H442c 1.56(5) . . ?
H442b H442c 1.63(4) . . ?
H442c H45 2.39(4) . . ?
H443a H443b 1.56(5) . . ?
H443a H443c 1.52(4) . . ?
H443b H443c 1.55(4) . . ?
H443b H45 2.34(4) . . ?
H444a H444b 1.60(4) . . ?
H444a H444c 1.66(4) . . ?
H444b H444c 1.76(3) . . ?
H102a H102b 1.55122(10) . . ?
H102a H103a 2.08501(15) . . ?
H102a H102'a 2.01802(16) . . ?
H102a H102'b 2.21223(15) . . ?
H102a H103'a 1.48317(11) . . ?
H102a H103'b 2.04385(16) . . ?
H102b H103b 2.08531(15) . . ?
H102b H102'a 1.36293(11) . . ?
H103a H103b 1.55128(9) . . ?
H103a H104a 2.2799(2) . . ?
H103a H103'a 1.73434(13) . . ?
H103a H104'a 2.01163(16) . . ?
H103a H104'b 1.6583(3) . . ?
H103b H104b 2.3253(2) . . ?
H103b H102'b 1.72389(16) . . ?
H103b H103'b 1.71157(10) . . ?
H103b H104'b 1.73989(11) . . ?
H104a H104b 1.55123(11) . . ?
H104a H105a 2.3252(2) . . ?
H104a H103'a 1.7042(2) . . ?
H104a H103'b 2.1166(2) . . ?
H104a H104'b 1.44885(12) . . ?
H104a H105'a 2.1224(2) . . ?
H104a H105'b 1.82393(15) . . ?
H104b H105b 2.3315(2) . . ?
H104b H104'a 1.89437(14) . . ?
H104b H105'b 2.34462(15) . . ?
H105a H105b 1.55125(12) . . ?
H105a H105'a 1.7616(2) . . ?
H105b H102'a 2.2707(3) . . ?
H105b H105'b 2.11405(16) . . ?
H102'a H102'b 1.55133(10) . . ?
H102'a H105'a 1.90791(12) . . ?
H102'b H102'b 2.06881(14) . '2 675' ?
H103'a H103'b 1.55136(11) . . ?
H103'a H104'a 1.59803(15) . . ?
H103'a H104'b 2.32198(18) . . ?
H103'a H105'a 2.10843(18) . . ?
H103'b H104'a 1.81756(15) . . ?
H103'b H104'b 1.6218(2) . . ?
H104'a H104'b 1.55132(12) . . ?
H105'a H105'b 1.5512(2) . . ?
H202a H202b 1.76(5) . . ?
H202a H203a 2.37(4) . . ?
H202b H203b 2.19(4) . . ?
H203a H203b 1.70(6) . . ?
H203b H204b 2.36(4) . . ?
H204a H204b 1.62(4) . . ?
H204a H205b 2.34(3) . . ?
H204a H302a 2.38(4) . '2 666' ?
H204b H205a 2.33(4) . . ?
H205a H205b 1.63(4) . . ?
H405a H405b 1.61(3) . . ?
H405a H404a 2.40(3) . . ?
H405b H404b 2.34(3) . . ?
H302a H302b 1.61(4) . . ?
H302a H303a 2.24(4) . . ?
H302b H303b 2.23(4) . . ?
H303a H303b 1.63(4) . . ?
H303a H304a 2.27(3) . . ?
H303b H304b 2.23(3) . . ?
H304a H304b 1.57(4) . . ?
H304a H305b 2.26(4) . . ?
H304b H305a 2.28(5) . . ?
H305a H305b 1.67(4) . . ?
H402a H402b 1.69(4) . . ?
H402a H403a 2.24(5) . . ?
H402b H403b 2.18(4) . . ?
H403a H403b 1.60(5) . . ?
H403a H404b 2.36(4) . . ?
H404a H404b 1.58(4) . . ?
H01a H01b 1.33(3) . . ?
H02a H02b 1.28(3) . . ?

loop_
_geom_hbond_atom_site_label_D
_geom_hbond_atom_site_label_H
_geom_hbond_atom_site_label_A
_geom_hbond_site_symmetry_D
_geom_hbond_site_symmetry_H
_geom_hbond_site_symmetry_A
_geom_hbond_distance_DH
_geom_hbond_distance_HA
_geom_hbond_distance_DA
_geom_hbond_angle_DHA
_geom_hbond_publ_flag
? ? ? ? ? ? ? ? ? ? ?

loop_
_geom_torsion_atom_site_label_1
_geom_torsion_atom_site_label_2
_geom_torsion_atom_site_label_3
_geom_torsion_atom_site_label_4
_geom_torsion_site_symmetry_1
_geom_torsion_site_symmetry_2
_geom_torsion_site_symmetry_3
_geom_torsion_site_symmetry_4
_geom_torsion
_geom_torsion_publ_flag
? ? ? ? ? ? ? ? ? ?
